data_4080567
loop_
_publ_author_name
'Miyazaki, Takamasa'
'Tanabe, Yoshiaki'
'Yuki, Masahiro'
'Miyake, Yoshihiro'
'Nishibayashi, Yoshiaki'

_publ_section_title
;
 Synthesis, Structure, and Reactivity of Group VI Metal Complexes Bearing
 Group IV Metallocenyldiphosphine Moieties and a
 Pentamethylcyclopentadienyl Ligand
;
_journal_issue 6
_journal_name_full Organometallics
_journal_page_first 2007
_journal_paper_doi 10.1021/om400088d
_journal_volume 32
_journal_year 2013
_chemical_formula_moiety 'C32 H52 Cl Mo P2 Zr'
_chemical_formula_sum 'C32 H52 Cl Mo P2 Zr'
_chemical_formula_weight 721.32
_space_group_IT_number 14
_symmetry_cell_setting monoclinic
_symmetry_Int_Tables_number 14
_symmetry_space_group_name_Hall '-P 2yn'
_symmetry_space_group_name_H-M 'P 1 21/n 1'
_atom_sites_solution_hydrogens geom
_atom_sites_solution_primary direct
_atom_sites_solution_secondary difmap
_cell_angle_alpha 90.0000
_cell_angle_beta 90.4352(7)
_cell_angle_gamma 90.0000
_cell_formula_units_Z 4
_cell_length_a 9.34028(17)
_cell_length_b 19.5084(4)
_cell_length_c 18.0472(4)
_cell_measurement_reflns_used 26469
_cell_measurement_temperature 93
_cell_measurement_theta_max 27.49
_cell_measurement_theta_min 3.02
_cell_volume 3288.36(12)
_computing_cell_refinement PROCESS-AUTO
_computing_data_collection PROCESS-AUTO
_computing_data_reduction PROCESS-AUTO
_computing_molecular_graphics 'CrystalStructure 4.0'
_computing_publication_material 'CrystalStructure 4.0 (Rigaku, 2010)'
_computing_structure_refinement 'CRYSTALS (Carruthers, et al., 1999)'
_computing_structure_solution SIR97
_diffrn_ambient_temperature 93
_diffrn_detector_area_resol_mean 7.143
_diffrn_measured_fraction_theta_full 0.990
_diffrn_measured_fraction_theta_max 0.990
_diffrn_measurement_device_type 'Rigaku Saturn70'
_diffrn_measurement_method \w
_diffrn_radiation_type 'Mo K\a'
_diffrn_radiation_wavelength 0.71075
_diffrn_reflns_av_R_equivalents 0.0187
_diffrn_reflns_limit_h_max 12
_diffrn_reflns_limit_h_min -10
_diffrn_reflns_limit_k_max 25
_diffrn_reflns_limit_k_min -25
_diffrn_reflns_limit_l_max 23
_diffrn_reflns_limit_l_min -21
_diffrn_reflns_number 26684
_diffrn_reflns_theta_full 27.49
_diffrn_reflns_theta_max 27.48
_diffrn_standards_number 0
_exptl_absorpt_coefficient_mu 0.895
_exptl_absorpt_correction_T_max 0.836
_exptl_absorpt_correction_T_min 0.774
_exptl_absorpt_correction_type multi-scan
_exptl_absorpt_process_details 'REQAB (Rigaku, 1998)'
_exptl_crystal_colour Brown
_exptl_crystal_density_diffrn 1.457
_exptl_crystal_density_method 'not measured'
_exptl_crystal_description Block
_exptl_crystal_F_000 1492.00
_exptl_crystal_size_max 0.250
_exptl_crystal_size_mid 0.250
_exptl_crystal_size_min 0.200
_refine_diff_density_max 0.600
_refine_diff_density_min -0.626
_refine_ls_extinction_method none
_refine_ls_goodness_of_fit_ref 1.000
_refine_ls_hydrogen_treatment constr
_refine_ls_number_parameters 386
_refine_ls_number_reflns 7465
_refine_ls_R_factor_gt 0.0221
_refine_ls_shift/su_max 0.000
_refine_ls_structure_factor_coef Fsqd
_refine_ls_weighting_details 'w = 1/[9.2100\s(Fo^2^)]/(4Fo^2^)'
_refine_ls_weighting_scheme calc
_refine_ls_wR_factor_ref 0.0553
_reflns_number_gt 7099
_reflns_number_total 7465
_reflns_threshold_expression F^2^>2.0\s(F^2^)
_cod_data_source_file om400088d_si_002.cif
_cod_data_source_block '_5a'
_cod_original_cell_volume 3288.36(11)
_cod_database_code 4080567

loop_
_symmetry_equiv_pos_site_id
_symmetry_equiv_pos_as_xyz
1 +X,+Y,+Z
2 1/2-X,1/2+Y,1/2-Z
3 -X,-Y,-Z
4 1/2+X,1/2-Y,1/2+Z

loop_
_atom_site_label
_atom_site_type_symbol
_atom_site_fract_x
_atom_site_fract_y
_atom_site_fract_z
_atom_site_U_iso_or_equiv
_atom_site_adp_type
_atom_site_occupancy
_atom_site_symmetry_multiplicity
_atom_site_calc_flag
_atom_site_refinement_flags
Mo(1) Mo 0.628220(10) 0.797050(10) 0.552260(10) 0.00873(4) Uani 1.0 4 d .
Zr(1) Zr 0.74592(2) 0.643750(10) 0.616180(10) 0.00982(5) Uani 1.0 4 d .
Cl(1) Cl 0.86474(4) 0.75684(2) 0.59145(3) 0.02115(12) Uani 1.0 4 d .
P(1) P 0.50832(4) 0.77191(2) 0.66893(2) 0.01073(11) Uani 1.0 4 d .
P(2) P 0.51526(5) 0.70433(2) 0.48509(2) 0.01136(11) Uani 1.0 4 d .
C(1) C 0.58787(19) 0.69626(9) 0.71045(9) 0.0143(5) Uani 1.0 4 d .
C(2) C 0.54152(19) 0.62764(9) 0.69949(10) 0.0183(5) Uani 1.0 4 d .
C(3) C 0.6475(2) 0.58256(10) 0.72710(10) 0.0222(5) Uani 1.0 4 d .
C(4) C 0.7602(2) 0.62234(10) 0.75469(9) 0.0212(5) Uani 1.0 4 d .
C(5) C 0.7264(2) 0.69205(9) 0.74371(9) 0.0189(5) Uani 1.0 4 d .
C(6) C 0.54263(18) 0.83415(9) 0.74379(9) 0.0154(5) Uani 1.0 4 d .
C(7) C 0.4888(2) 0.81599(10) 0.82090(10) 0.0222(5) Uani 1.0 4 d .
C(8) C 0.31840(17) 0.75136(9) 0.68531(10) 0.0153(5) Uani 1.0 4 d .
C(9) C 0.21259(18) 0.81070(9) 0.67491(11) 0.0197(5) Uani 1.0 4 d .
C(10) C 0.62093(19) 0.62705(9) 0.49648(9) 0.0159(5) Uani 1.0 4 d .
C(11) C 0.5902(2) 0.56893(9) 0.53973(10) 0.0216(5) Uani 1.0 4 d .
C(12) C 0.7179(3) 0.53082(9) 0.55074(11) 0.0266(6) Uani 1.0 4 d .
C(13) C 0.8278(3) 0.56457(10) 0.51273(11) 0.0272(6) Uani 1.0 4 d .
C(14) C 0.7716(2) 0.62435(10) 0.48079(10) 0.0210(5) Uani 1.0 4 d .
C(15) C 0.50319(19) 0.70853(9) 0.38275(9) 0.0161(5) Uani 1.0 4 d .
C(16) C 0.4371(2) 0.64588(9) 0.34394(10) 0.0208(5) Uani 1.0 4 d .
C(17) C 0.33617(18) 0.67032(9) 0.50534(10) 0.0155(5) Uani 1.0 4 d .
C(18) C 0.21831(18) 0.72286(10) 0.48884(10) 0.0205(5) Uani 1.0 4 d .
C(19) C 0.69959(19) 0.91253(8) 0.56643(10) 0.0150(5) Uani 1.0 4 d .
C(20) C 0.54819(18) 0.91314(8) 0.55657(9) 0.0137(5) Uani 1.0 4 d .
C(21) C 0.51474(18) 0.88477(8) 0.48562(9) 0.0140(5) Uani 1.0 4 d .
C(22) C 0.64826(19) 0.86888(8) 0.44965(10) 0.0152(5) Uani 1.0 4 d .
C(23) C 0.76030(19) 0.88515(9) 0.50049(10) 0.0161(5) Uani 1.0 4 d .
C(24) C 0.7840(2) 0.94117(9) 0.63077(10) 0.0218(5) Uani 1.0 4 d .
C(25) C 0.44146(19) 0.95073(9) 0.60346(10) 0.0190(5) Uani 1.0 4 d .
C(26) C 0.36975(18) 0.88915(9) 0.44920(10) 0.0192(5) Uani 1.0 4 d .
C(27) C 0.6707(3) 0.85788(9) 0.36792(10) 0.0239(6) Uani 1.0 4 d .
C(28) C 0.91764(19) 0.88397(10) 0.48229(12) 0.0258(6) Uani 1.0 4 d .
C(29) C 0.98473(18) 0.61848(9) 0.64159(11) 0.0196(5) Uani 1.0 4 d .
C(30) C 1.03669(17) 0.54624(9) 0.66574(10) 0.0174(5) Uani 1.0 4 d .
C(31) C 1.19975(18) 0.54276(9) 0.67408(10) 0.0175(5) Uani 1.0 4 d .
C(32) C 1.25667(19) 0.47575(9) 0.70538(11) 0.0216(5) Uani 1.0 4 d .
H(1) H 0.4449 0.6141 0.6838 0.0224 Uiso 1.0 4 calc R
H(2) H 0.6377 0.5328 0.7321 0.0268 Uiso 1.0 4 calc R
H(3) H 0.8439 0.6048 0.7817 0.0251 Uiso 1.0 4 calc R
H(4) H 0.7809 0.7312 0.7629 0.0227 Uiso 1.0 4 calc R
H(5) H 0.6420 0.8429 0.7566 0.0191 Uiso 1.0 4 calc R
H(6) H 0.4978 0.8788 0.7389 0.0187 Uiso 1.0 4 calc R
H(7) H 0.5205 0.7706 0.8335 0.0269 Uiso 1.0 4 calc R
H(8) H 0.5253 0.8480 0.8567 0.0269 Uiso 1.0 4 calc R
H(9) H 0.3861 0.8174 0.8208 0.0267 Uiso 1.0 4 calc R
H(10) H 0.2739 0.7182 0.6524 0.0185 Uiso 1.0 4 calc R
H(11) H 0.2925 0.7377 0.7351 0.0191 Uiso 1.0 4 calc R
H(12) H 0.2183 0.8272 0.6249 0.0239 Uiso 1.0 4 calc R
H(13) H 0.1168 0.7954 0.6845 0.0235 Uiso 1.0 4 calc R
H(14) H 0.2372 0.8470 0.7086 0.0234 Uiso 1.0 4 calc R
H(15) H 0.4940 0.5536 0.5533 0.0260 Uiso 1.0 4 calc R
H(16) H 0.7251 0.4855 0.5740 0.0321 Uiso 1.0 4 calc R
H(17) H 0.9253 0.5473 0.5062 0.0329 Uiso 1.0 4 calc R
H(18) H 0.8220 0.6546 0.4464 0.0255 Uiso 1.0 4 calc R
H(19) H 0.5926 0.7108 0.3558 0.0197 Uiso 1.0 4 calc R
H(20) H 0.4422 0.7438 0.3615 0.0195 Uiso 1.0 4 calc R
H(21) H 0.4802 0.6050 0.3636 0.0248 Uiso 1.0 4 calc R
H(22) H 0.4538 0.6482 0.2916 0.0252 Uiso 1.0 4 calc R
H(23) H 0.3360 0.6450 0.3529 0.0246 Uiso 1.0 4 calc R
H(24) H 0.3153 0.6590 0.5565 0.0189 Uiso 1.0 4 calc R
H(25) H 0.3030 0.6319 0.4758 0.0188 Uiso 1.0 4 calc R
H(26) H 0.2334 0.7629 0.5189 0.0246 Uiso 1.0 4 calc R
H(27) H 0.1266 0.7033 0.4999 0.0248 Uiso 1.0 4 calc R
H(28) H 0.2210 0.7355 0.4375 0.0247 Uiso 1.0 4 calc R
H(29) H 0.8596 0.9101 0.6442 0.0261 Uiso 1.0 4 calc R
H(30) H 0.8244 0.9845 0.6168 0.0263 Uiso 1.0 4 calc R
H(31) H 0.7217 0.9475 0.6723 0.0263 Uiso 1.0 4 calc R
H(32) H 0.4857 0.9644 0.6493 0.0230 Uiso 1.0 4 calc R
H(33) H 0.3617 0.9212 0.6135 0.0229 Uiso 1.0 4 calc R
H(34) H 0.4085 0.9906 0.5773 0.0230 Uiso 1.0 4 calc R
H(35) H 0.2971 0.8867 0.4865 0.0232 Uiso 1.0 4 calc R
H(36) H 0.3615 0.9318 0.4230 0.0233 Uiso 1.0 4 calc R
H(37) H 0.3579 0.8519 0.4150 0.0226 Uiso 1.0 4 calc R
H(38) H 0.5820 0.8447 0.3449 0.0285 Uiso 1.0 4 calc R
H(39) H 0.7043 0.8997 0.3460 0.0288 Uiso 1.0 4 calc R
H(40) H 0.7405 0.8224 0.3608 0.0288 Uiso 1.0 4 calc R
H(41) H 0.9386 0.8450 0.4518 0.0310 Uiso 1.0 4 calc R
H(42) H 0.9430 0.9252 0.4565 0.0315 Uiso 1.0 4 calc R
H(43) H 0.9717 0.8810 0.5276 0.0309 Uiso 1.0 4 calc R
H(44) H 1.0647 0.6174 0.6076 0.0251 Uiso 1.0 4 calc R
H(45) H 1.0437 0.6347 0.6825 0.0250 Uiso 1.0 4 calc R
H(46) H 0.9932 0.5345 0.7127 0.0206 Uiso 1.0 4 calc R
H(47) H 1.0068 0.5135 0.6283 0.0205 Uiso 1.0 4 calc R
H(48) H 1.2416 0.5497 0.6256 0.0210 Uiso 1.0 4 calc R
H(49) H 1.2293 0.5796 0.7069 0.0209 Uiso 1.0 4 calc R
H(50) H 1.2297 0.4386 0.6733 0.0262 Uiso 1.0 4 calc R
H(51) H 1.3592 0.4781 0.7089 0.0260 Uiso 1.0 4 calc R
H(52) H 1.2175 0.4682 0.7537 0.0260 Uiso 1.0 4 calc R

loop_
_atom_site_aniso_label
_atom_site_aniso_U_11
_atom_site_aniso_U_22
_atom_site_aniso_U_33
_atom_site_aniso_U_12
_atom_site_aniso_U_13
_atom_site_aniso_U_23
Mo(1) 0.00998(8) 0.00828(7) 0.00793(7) 0.00005(5) 0.00006(6) 0.00063(5)
Zr(1) 0.01042(9) 0.00933(8) 0.00970(8) 0.00040(6) -0.00146(6) 0.00059(6)
Cl(1) 0.0111(3) 0.0148(2) 0.0375(3) -0.00111(16) -0.00291(19) 0.00971(19)
P(1) 0.0118(3) 0.0120(2) 0.0084(2) 0.00099(17) -0.00004(17) 0.00000(17)
P(2) 0.0136(3) 0.0118(2) 0.0086(2) 0.00103(16) -0.00167(17) -0.00086(16)
C(1) 0.0168(10) 0.0178(9) 0.0084(8) 0.0032(7) 0.0041(7) 0.0027(7)
C(2) 0.0162(10) 0.0191(10) 0.0199(10) -0.0002(8) 0.0063(8) 0.0067(8)
C(3) 0.0283(11) 0.0188(10) 0.0196(10) 0.0046(8) 0.0080(8) 0.0094(8)
C(4) 0.0273(12) 0.0265(10) 0.0097(9) 0.0101(9) -0.0016(8) 0.0027(8)
C(5) 0.0243(11) 0.0228(10) 0.0095(9) 0.0069(8) -0.0050(8) -0.0040(7)
C(6) 0.0150(10) 0.0186(9) 0.0124(9) 0.0024(7) -0.0017(7) -0.0038(7)
C(7) 0.0253(11) 0.0303(11) 0.0111(9) 0.0055(9) -0.0003(8) -0.0041(8)
C(8) 0.0138(10) 0.0190(9) 0.0131(9) -0.0035(7) 0.0032(7) -0.0003(7)
C(9) 0.0131(10) 0.0218(10) 0.0243(11) -0.0001(8) -0.0004(8) -0.0053(8)
C(10) 0.0223(11) 0.0135(9) 0.0119(9) 0.0025(8) -0.0065(8) -0.0049(7)
C(11) 0.0298(11) 0.0131(9) 0.0217(10) -0.0036(8) -0.0132(9) -0.0024(8)
C(12) 0.0440(13) 0.0106(9) 0.0250(11) 0.0066(9) -0.0154(10) -0.0057(8)
C(13) 0.0361(13) 0.0283(11) 0.0171(10) 0.0196(9) -0.0053(9) -0.0094(9)
C(14) 0.0278(11) 0.0250(11) 0.0102(9) 0.0123(8) 0.0021(8) -0.0030(8)
C(15) 0.0178(10) 0.0215(10) 0.0091(9) 0.0042(7) -0.0009(7) -0.0005(7)
C(16) 0.0224(11) 0.0284(11) 0.0115(9) 0.0037(8) -0.0027(8) -0.0065(8)
C(17) 0.0172(10) 0.0168(9) 0.0125(9) -0.0058(7) -0.0005(7) -0.0018(7)
C(18) 0.0164(10) 0.0270(11) 0.0181(10) -0.0022(8) -0.0002(8) 0.0000(8)
C(19) 0.0186(10) 0.0080(8) 0.0183(9) -0.0017(7) -0.0013(8) 0.0031(7)
C(20) 0.0199(10) 0.0075(8) 0.0135(9) 0.0010(7) 0.0009(7) 0.0033(7)
C(21) 0.0186(10) 0.0091(8) 0.0143(9) 0.0013(7) -0.0009(7) 0.0035(7)
C(22) 0.0207(10) 0.0109(9) 0.0141(9) 0.0008(7) 0.0028(8) 0.0049(7)
C(23) 0.0170(10) 0.0110(9) 0.0202(10) -0.0013(7) 0.0027(8) 0.0054(7)
C(24) 0.0255(11) 0.0140(9) 0.0259(11) -0.0047(8) -0.0061(9) 0.0002(8)
C(25) 0.0251(11) 0.0134(9) 0.0186(10) 0.0034(8) 0.0031(8) -0.0001(7)
C(26) 0.0226(11) 0.0157(9) 0.0191(10) 0.0030(8) -0.0034(8) 0.0041(8)
C(27) 0.0359(13) 0.0202(10) 0.0157(10) 0.0027(9) 0.0079(9) 0.0054(8)
C(28) 0.0186(11) 0.0221(11) 0.0368(13) -0.0026(8) 0.0081(9) 0.0107(9)
C(29) 0.0081(9) 0.0210(10) 0.0294(11) 0.0021(7) -0.0033(8) 0.0067(8)
C(30) 0.0143(10) 0.0153(9) 0.0226(10) 0.0020(7) -0.0002(8) 0.0050(8)
C(31) 0.0139(10) 0.0184(9) 0.0203(10) 0.0021(7) 0.0026(8) 0.0045(8)
C(32) 0.0163(10) 0.0223(10) 0.0262(11) 0.0056(8) 0.0008(8) 0.0048(9)

loop_
_atom_type_symbol
_atom_type_description
_atom_type_scat_dispersion_real
_atom_type_scat_dispersion_imag
_atom_type_scat_source
C C 0.0033 0.0016
;
International Tables for Crystallography
(1992, Vol. C, Tables 4.2.6.8 and 6.1.1.4)
;
H H 0.0000 0.0000
;
International Tables for Crystallography
(1992, Vol. C, Table 6.1.1.4)
;
P P 0.1023 0.0942
;
International Tables for Crystallography
(1992, Vol. C, Tables 4.2.6.8 and 6.1.1.4)
;
Cl Cl 0.1484 0.1585
;
International Tables for Crystallography
(1992, Vol. C, Tables 4.2.6.8 and 6.1.1.4)
;
Zr Zr -2.9673 0.5597
;
International Tables for Crystallography
(1992, Vol. C, Tables 4.2.6.8 and 6.1.1.4)
;
Mo Mo -1.6832 0.6857
;
International Tables for Crystallography
(1992, Vol. C, Tables 4.2.6.8 and 6.1.1.4)
;

loop_
_geom_angle_atom_site_label_1
_geom_angle_atom_site_label_2
_geom_angle_atom_site_label_3
_geom_angle
_geom_angle_publ_flag
Zr(1) Mo(1) Cl(1) 47.733(11) yes
Zr(1) Mo(1) P(1) 71.258(11) yes
Zr(1) Mo(1) P(2) 69.453(12) yes
Zr(1) Mo(1) C(19) 135.62(5) yes
Zr(1) Mo(1) C(20) 158.14(4) yes
Zr(1) Mo(1) C(21) 164.88(4) yes
Zr(1) Mo(1) C(22) 140.70(5) yes
Zr(1) Mo(1) C(23) 128.33(5) yes
Cl(1) Mo(1) P(1) 96.054(17) yes
Cl(1) Mo(1) P(2) 107.176(16) yes
Cl(1) Mo(1) C(19) 91.21(5) yes
Cl(1) Mo(1) C(20) 125.30(5) yes
Cl(1) Mo(1) C(21) 142.02(5) yes
Cl(1) Mo(1) C(22) 110.18(5) yes
Cl(1) Mo(1) C(23) 82.64(5) yes
P(1) Mo(1) P(2) 94.640(14) yes
P(1) Mo(1) C(19) 103.24(5) yes
P(1) Mo(1) C(20) 90.96(4) yes
P(1) Mo(1) C(21) 112.39(5) yes
P(1) Mo(1) C(22) 147.76(5) yes
P(1) Mo(1) C(23) 138.23(5) yes
P(2) Mo(1) C(19) 152.89(5) yes
P(2) Mo(1) C(20) 126.25(5) yes
P(2) Mo(1) C(21) 95.47(4) yes
P(2) Mo(1) C(22) 95.10(5) yes
P(2) Mo(1) C(23) 125.81(5) yes
C(19) Mo(1) C(20) 34.89(6) yes
C(19) Mo(1) C(21) 58.99(6) yes
C(19) Mo(1) C(22) 59.23(6) yes
C(19) Mo(1) C(23) 35.47(7) yes
C(20) Mo(1) C(21) 35.13(6) yes
C(20) Mo(1) C(22) 58.83(6) yes
C(20) Mo(1) C(23) 58.46(6) yes
C(21) Mo(1) C(22) 36.01(6) yes
C(21) Mo(1) C(23) 59.39(6) yes
C(22) Mo(1) C(23) 35.64(7) yes
Mo(1) Zr(1) Cl(1) 46.070(10) yes
Mo(1) Zr(1) C(1) 71.08(4) yes
Mo(1) Zr(1) C(2) 93.99(5) yes
Mo(1) Zr(1) C(3) 124.86(5) yes
Mo(1) Zr(1) C(4) 119.71(5) yes
Mo(1) Zr(1) C(5) 87.42(4) yes
Mo(1) Zr(1) C(10) 70.63(4) yes
Mo(1) Zr(1) C(11) 98.23(5) yes
Mo(1) Zr(1) C(12) 125.59(5) yes
Mo(1) Zr(1) C(13) 112.63(5) yes
Mo(1) Zr(1) C(14) 80.39(5) yes
Mo(1) Zr(1) C(29) 124.24(5) yes
Cl(1) Zr(1) C(1) 91.44(5) yes
Cl(1) Zr(1) C(2) 124.55(5) yes
Cl(1) Zr(1) C(3) 136.41(5) yes
Cl(1) Zr(1) C(4) 107.45(5) yes
Cl(1) Zr(1) C(5) 82.39(5) yes
Cl(1) Zr(1) C(10) 99.62(5) yes
Cl(1) Zr(1) C(11) 132.69(5) yes
Cl(1) Zr(1) C(12) 137.01(5) yes
Cl(1) Zr(1) C(13) 105.50(5) yes
Cl(1) Zr(1) C(14) 85.01(5) yes
Cl(1) Zr(1) C(29) 78.28(5) yes
C(1) Zr(1) C(2) 33.40(6) yes
C(1) Zr(1) C(3) 55.01(6) yes
C(1) Zr(1) C(4) 54.52(6) yes
C(1) Zr(1) C(5) 33.27(6) yes
C(1) Zr(1) C(10) 111.99(6) yes
C(1) Zr(1) C(11) 106.00(6) yes
C(1) Zr(1) C(12) 128.59(7) yes
C(1) Zr(1) C(13) 159.52(7) yes
C(1) Zr(1) C(14) 143.02(6) yes
C(1) Zr(1) C(29) 121.78(7) yes
C(2) Zr(1) C(3) 32.99(6) yes
C(2) Zr(1) C(4) 53.97(6) yes
C(2) Zr(1) C(5) 54.68(6) yes
C(2) Zr(1) C(10) 98.85(6) yes
C(2) Zr(1) C(11) 79.03(6) yes
C(2) Zr(1) C(12) 95.56(7) yes
C(2) Zr(1) C(13) 127.58(7) yes
C(2) Zr(1) C(14) 131.50(6) yes
C(2) Zr(1) C(29) 126.87(7) yes
C(3) Zr(1) C(4) 32.12(6) yes
C(3) Zr(1) C(5) 54.15(6) yes
C(3) Zr(1) C(10) 117.46(6) yes
C(3) Zr(1) C(11) 86.95(6) yes
C(3) Zr(1) C(12) 85.44(7) yes
C(3) Zr(1) C(13) 114.21(7) yes
C(3) Zr(1) C(14) 138.58(7) yes
C(3) Zr(1) C(29) 95.65(7) yes
C(4) Zr(1) C(5) 32.52(6) yes
C(4) Zr(1) C(10) 149.46(6) yes
C(4) Zr(1) C(11) 118.60(6) yes
C(4) Zr(1) C(12) 108.86(7) yes
C(4) Zr(1) C(13) 127.52(7) yes
C(4) Zr(1) C(14) 159.83(7) yes
C(4) Zr(1) C(29) 74.21(7) yes
C(5) Zr(1) C(10) 145.04(6) yes
C(5) Zr(1) C(11) 133.69(7) yes
C(5) Zr(1) C(12) 139.18(6) yes
C(5) Zr(1) C(13) 158.49(7) yes
C(5) Zr(1) C(14) 166.53(6) yes
C(5) Zr(1) C(29) 88.55(7) yes
C(10) Zr(1) C(11) 33.08(6) yes
C(10) Zr(1) C(12) 54.99(6) yes
C(10) Zr(1) C(13) 54.61(7) yes
C(10) Zr(1) C(14) 33.75(6) yes
C(10) Zr(1) C(29) 126.20(7) yes
C(11) Zr(1) C(12) 33.04(7) yes
C(11) Zr(1) C(13) 53.94(7) yes
C(11) Zr(1) C(14) 54.74(7) yes
C(11) Zr(1) C(29) 122.93(7) yes
C(12) Zr(1) C(13) 32.19(7) yes
C(12) Zr(1) C(14) 54.19(7) yes
C(12) Zr(1) C(29) 90.17(7) yes
C(13) Zr(1) C(14) 32.31(7) yes
C(13) Zr(1) C(29) 73.93(7) yes
C(14) Zr(1) C(29) 93.55(7) yes
Mo(1) Cl(1) Zr(1) 86.197(14) yes
Mo(1) P(1) C(1) 109.32(6) yes
Mo(1) P(1) C(6) 114.93(6) yes
Mo(1) P(1) C(8) 129.02(6) yes
C(1) P(1) C(6) 99.50(8) yes
C(1) P(1) C(8) 98.54(8) yes
C(6) P(1) C(8) 100.82(8) yes
Mo(1) P(2) C(10) 109.30(6) yes
Mo(1) P(2) C(15) 119.38(6) yes
Mo(1) P(2) C(17) 124.40(6) yes
C(10) P(2) C(15) 100.31(8) yes
C(10) P(2) C(17) 99.95(8) yes
C(15) P(2) C(17) 99.54(8) yes
Zr(1) C(1) P(1) 107.27(8) yes
Zr(1) C(1) C(2) 72.41(10) yes
Zr(1) C(1) C(5) 73.86(10) yes
P(1) C(1) C(2) 125.91(14) yes
P(1) C(1) C(5) 126.12(14) yes
C(2) C(1) C(5) 106.22(16) yes
Zr(1) C(2) C(1) 74.19(10) yes
Zr(1) C(2) C(3) 75.52(11) yes
C(1) C(2) C(3) 109.01(16) yes
Zr(1) C(3) C(2) 71.49(11) yes
Zr(1) C(3) C(4) 74.96(11) yes
C(2) C(3) C(4) 107.71(17) yes
Zr(1) C(4) C(3) 72.93(10) yes
Zr(1) C(4) C(5) 72.10(10) yes
C(3) C(4) C(5) 108.59(17) yes
Zr(1) C(5) C(1) 72.88(10) yes
Zr(1) C(5) C(4) 75.38(10) yes
C(1) C(5) C(4) 108.44(16) yes
P(1) C(6) C(7) 117.34(13) yes
P(1) C(8) C(9) 115.86(12) yes
Zr(1) C(10) P(2) 104.06(8) yes
Zr(1) C(10) C(11) 73.62(10) yes
Zr(1) C(10) C(14) 73.76(10) yes
P(2) C(10) C(11) 128.30(14) yes
P(2) C(10) C(14) 122.73(14) yes
C(11) C(10) C(14) 106.47(16) yes
Zr(1) C(11) C(10) 73.29(11) yes
Zr(1) C(11) C(12) 74.98(11) yes
C(10) C(11) C(12) 108.98(17) yes
Zr(1) C(12) C(11) 71.98(11) yes
Zr(1) C(12) C(13) 75.19(11) yes
C(11) C(12) C(13) 107.63(17) yes
Zr(1) C(13) C(12) 72.62(12) yes
Zr(1) C(13) C(14) 71.52(11) yes
C(12) C(13) C(14) 108.60(18) yes
Zr(1) C(14) C(10) 72.49(10) yes
Zr(1) C(14) C(13) 76.17(12) yes
C(10) C(14) C(13) 108.26(17) yes
P(2) C(15) C(16) 116.17(12) yes
P(2) C(17) C(18) 111.93(13) yes
Mo(1) C(19) C(20) 73.46(10) yes
Mo(1) C(19) C(23) 70.50(10) yes
Mo(1) C(19) C(24) 125.65(12) yes
C(20) C(19) C(23) 107.44(15) yes
C(20) C(19) C(24) 127.37(16) yes
C(23) C(19) C(24) 124.97(16) yes
Mo(1) C(20) C(19) 71.65(9) yes
Mo(1) C(20) C(21) 70.69(9) yes
Mo(1) C(20) C(25) 133.66(12) yes
C(19) C(20) C(21) 108.62(15) yes
C(19) C(20) C(25) 126.57(15) yes
C(21) C(20) C(25) 123.54(15) yes
Mo(1) C(21) C(20) 74.18(10) yes
Mo(1) C(21) C(22) 71.63(10) yes
Mo(1) C(21) C(26) 132.00(12) yes
C(20) C(21) C(22) 107.61(15) yes
C(20) C(21) C(26) 124.09(15) yes
C(22) C(21) C(26) 126.43(15) yes
Mo(1) C(22) C(21) 72.37(10) yes
Mo(1) C(22) C(23) 71.63(10) yes
Mo(1) C(22) C(27) 134.81(12) yes
C(21) C(22) C(23) 107.21(15) yes
C(21) C(22) C(27) 126.72(16) yes
C(23) C(22) C(27) 123.78(17) yes
Mo(1) C(23) C(19) 74.03(10) yes
Mo(1) C(23) C(22) 72.73(10) yes
Mo(1) C(23) C(28) 126.81(13) yes
C(19) C(23) C(22) 109.07(16) yes
C(19) C(23) C(28) 125.57(17) yes
C(22) C(23) C(28) 124.71(17) yes
Zr(1) C(29) C(30) 123.03(11) yes
C(29) C(30) C(31) 112.13(14) yes
C(30) C(31) C(32) 114.83(15) yes
Zr(1) C(2) H(1) 125.112 no
C(1) C(2) H(1) 125.005 no
C(3) C(2) H(1) 125.112 no
Zr(1) C(3) H(2) 125.444 no
C(2) C(3) H(2) 125.759 no
C(4) C(3) H(2) 126.050 no
Zr(1) C(4) H(3) 125.681 no
C(3) C(4) H(3) 125.459 no
C(5) C(4) H(3) 125.673 no
Zr(1) C(5) H(4) 125.418 no
C(1) C(5) H(4) 124.853 no
C(4) C(5) H(4) 125.995 no
P(1) C(6) H(5) 116.813 no
P(1) C(6) H(6) 116.873 no
C(7) C(6) H(5) 98.358 no
C(7) C(6) H(6) 98.466 no
H(5) C(6) H(6) 105.969 no
C(6) C(7) H(7) 109.088 no
C(6) C(7) H(8) 110.224 no
C(6) C(7) H(9) 109.178 no
H(7) C(7) H(8) 109.441 no
H(7) C(7) H(9) 109.451 no
H(8) C(7) H(9) 109.443 no
P(1) C(8) H(10) 117.059 no
P(1) C(8) H(11) 117.075 no
C(9) C(8) H(10) 98.957 no
C(9) C(8) H(11) 98.946 no
H(10) C(8) H(11) 106.036 no
C(8) C(9) H(12) 109.162 no
C(8) C(9) H(13) 110.174 no
C(8) C(9) H(14) 109.168 no
H(12) C(9) H(13) 109.434 no
H(12) C(9) H(14) 109.444 no
H(13) C(9) H(14) 109.442 no
Zr(1) C(11) H(15) 125.256 no
C(10) C(11) H(15) 125.090 no
C(12) C(11) H(15) 125.285 no
Zr(1) C(12) H(16) 125.675 no
C(11) C(12) H(16) 125.938 no
C(13) C(12) H(16) 125.788 no
Zr(1) C(13) H(17) 125.647 no
C(12) C(13) H(17) 125.567 no
C(14) C(13) H(17) 125.649 no
Zr(1) C(14) H(18) 125.563 no
C(10) C(14) H(18) 125.284 no
C(13) C(14) H(18) 125.626 no
P(2) C(15) H(19) 117.113 no
P(2) C(15) H(20) 117.152 no
C(16) C(15) H(19) 98.732 no
C(16) C(15) H(20) 98.739 no
H(19) C(15) H(20) 105.942 no
C(15) C(16) H(21) 109.068 no
C(15) C(16) H(22) 110.127 no
C(15) C(16) H(23) 109.298 no
H(21) C(16) H(22) 109.448 no
H(21) C(16) H(23) 109.441 no
H(22) C(16) H(23) 109.444 no
P(2) C(17) H(24) 117.475 no
P(2) C(17) H(25) 117.225 no
C(18) C(17) H(24) 100.842 no
C(18) C(17) H(25) 100.647 no
H(24) C(17) H(25) 106.257 no
C(17) C(18) H(26) 109.359 no
C(17) C(18) H(27) 109.569 no
C(17) C(18) H(28) 109.571 no
H(26) C(18) H(27) 109.444 no
H(26) C(18) H(28) 109.442 no
H(27) C(18) H(28) 109.442 no
C(19) C(24) H(29) 109.823 no
C(19) C(24) H(30) 109.174 no
C(19) C(24) H(31) 109.427 no
H(29) C(24) H(30) 109.448 no
H(29) C(24) H(31) 109.483 no
H(30) C(24) H(31) 109.472 no
C(20) C(25) H(32) 109.764 no
C(20) C(25) H(33) 109.433 no
C(20) C(25) H(34) 109.226 no
H(32) C(25) H(33) 109.443 no
H(32) C(25) H(34) 109.482 no
H(33) C(25) H(34) 109.479 no
C(21) C(26) H(35) 109.253 no
C(21) C(26) H(36) 109.452 no
C(21) C(26) H(37) 109.713 no
H(35) C(26) H(36) 109.487 no
H(35) C(26) H(37) 109.478 no
H(36) C(26) H(37) 109.444 no
C(22) C(27) H(38) 109.653 no
C(22) C(27) H(39) 109.287 no
C(22) C(27) H(40) 109.479 no
H(38) C(27) H(39) 109.482 no
H(38) C(27) H(40) 109.479 no
H(39) C(27) H(40) 109.448 no
C(23) C(28) H(41) 109.894 no
C(23) C(28) H(42) 109.728 no
C(23) C(28) H(43) 108.803 no
H(41) C(28) H(42) 109.438 no
H(41) C(28) H(43) 109.481 no
H(42) C(28) H(43) 109.481 no
Zr(1) C(29) H(44) 128.427 no
Zr(1) C(29) H(45) 128.230 no
C(30) C(29) H(44) 85.268 no
C(30) C(29) H(45) 84.685 no
H(44) C(29) H(45) 92.994 no
C(29) C(30) H(46) 109.123 no
C(29) C(30) H(47) 108.333 no
C(31) C(30) H(46) 109.042 no
C(31) C(30) H(47) 108.683 no
H(46) C(30) H(47) 109.502 no
C(30) C(31) H(48) 108.200 no
C(30) C(31) H(49) 107.782 no
C(32) C(31) H(48) 108.237 no
C(32) C(31) H(49) 108.217 no
H(48) C(31) H(49) 109.493 no
C(31) C(32) H(50) 109.599 no
C(31) C(32) H(51) 109.290 no
C(31) C(32) H(52) 109.617 no
H(50) C(32) H(51) 109.438 no
H(50) C(32) H(52) 109.437 no
H(51) C(32) H(52) 109.446 no

loop_
_geom_bond_atom_site_label_1
_geom_bond_atom_site_label_2
_geom_bond_distance
_geom_bond_publ_flag
Mo(1) Zr(1) 3.3858(3) yes
Mo(1) Cl(1) 2.4438(4) yes
Mo(1) P(1) 2.4421(4) yes
Mo(1) P(2) 2.4156(5) yes
Mo(1) C(19) 2.3627(16) yes
Mo(1) C(20) 2.3864(16) yes
Mo(1) C(21) 2.3407(16) yes
Mo(1) C(22) 2.3309(18) yes
Mo(1) C(23) 2.3165(18) yes
Zr(1) Cl(1) 2.5111(5) yes
Zr(1) C(1) 2.4822(18) yes
Zr(1) C(2) 2.4592(18) yes
Zr(1) C(3) 2.5111(19) yes
Zr(1) C(4) 2.5369(17) yes
Zr(1) C(5) 2.4949(17) yes
Zr(1) C(10) 2.4693(17) yes
Zr(1) C(11) 2.4736(19) yes
Zr(1) C(12) 2.5124(19) yes
Zr(1) C(13) 2.545(2) yes
Zr(1) C(14) 2.4860(19) yes
Zr(1) C(29) 2.3266(17) yes
P(1) C(1) 1.8119(18) yes
P(1) C(6) 1.8427(18) yes
P(1) C(8) 1.8447(17) yes
P(2) C(10) 1.8128(18) yes
P(2) C(15) 1.8514(17) yes
P(2) C(17) 1.8388(18) yes
C(1) C(2) 1.420(3) yes
C(1) C(5) 1.425(3) yes
C(2) C(3) 1.412(3) yes
C(3) C(4) 1.397(3) yes
C(4) C(5) 1.410(3) yes
C(6) C(7) 1.525(3) yes
C(8) C(9) 1.533(3) yes
C(10) C(11) 1.407(3) yes
C(10) C(14) 1.439(3) yes
C(11) C(12) 1.418(3) yes
C(12) C(13) 1.403(3) yes
C(13) C(14) 1.401(3) yes
C(15) C(16) 1.536(3) yes
C(17) C(18) 1.532(3) yes
C(19) C(20) 1.424(3) yes
C(19) C(23) 1.426(3) yes
C(19) C(24) 1.506(3) yes
C(20) C(21) 1.427(3) yes
C(20) C(25) 1.503(3) yes
C(21) C(22) 1.444(3) yes
C(21) C(26) 1.503(3) yes
C(22) C(23) 1.422(3) yes
C(22) C(27) 1.507(3) yes
C(23) C(28) 1.508(3) yes
C(29) C(30) 1.552(3) yes
C(30) C(31) 1.531(3) yes
C(31) C(32) 1.519(3) yes
C(2) H(1) 0.980 no
C(3) H(2) 0.980 no
C(4) H(3) 0.980 no
C(5) H(4) 0.980 no
C(6) H(5) 0.970 no
C(6) H(6) 0.970 no
C(7) H(7) 0.960 no
C(7) H(8) 0.960 no
C(7) H(9) 0.960 no
C(8) H(10) 0.970 no
C(8) H(11) 0.970 no
C(9) H(12) 0.960 no
C(9) H(13) 0.960 no
C(9) H(14) 0.960 no
C(11) H(15) 0.980 no
C(12) H(16) 0.980 no
C(13) H(17) 0.980 no
C(14) H(18) 0.980 no
C(15) H(19) 0.970 no
C(15) H(20) 0.970 no
C(16) H(21) 0.960 no
C(16) H(22) 0.960 no
C(16) H(23) 0.960 no
C(17) H(24) 0.970 no
C(17) H(25) 0.970 no
C(18) H(26) 0.960 no
C(18) H(27) 0.960 no
C(18) H(28) 0.960 no
C(24) H(29) 0.960 no
C(24) H(30) 0.960 no
C(24) H(31) 0.960 no
C(25) H(32) 0.960 no
C(25) H(33) 0.960 no
C(25) H(34) 0.960 no
C(26) H(35) 0.960 no
C(26) H(36) 0.960 no
C(26) H(37) 0.960 no
C(27) H(38) 0.960 no
C(27) H(39) 0.960 no
C(27) H(40) 0.960 no
C(28) H(41) 0.960 no
C(28) H(42) 0.960 no
C(28) H(43) 0.960 no
C(29) H(44) 0.970 no
C(29) H(45) 0.970 no
C(30) H(46) 0.970 no
C(30) H(47) 0.970 no
C(31) H(48) 0.970 no
C(31) H(49) 0.970 no
C(32) H(50) 0.960 no
C(32) H(51) 0.960 no
C(32) H(52) 0.960 no

loop_
_geom_contact_atom_site_label_1
_geom_contact_atom_site_label_2
_geom_contact_distance
_geom_contact_publ_flag
_geom_contact_site_symmetry_2
Cl(1) C(28) 3.208(2) no .
C(1) C(7) 3.211(3) no .
C(2) C(8) 3.198(3) no .
C(4) C(30) 3.393(3) no .
C(5) C(6) 3.261(3) no .
C(5) C(7) 3.572(3) no .
C(6) C(9) 3.347(3) no .
C(6) C(25) 3.527(3) no .
C(7) C(8) 3.171(3) no .
C(10) C(16) 3.254(3) no .
C(11) C(17) 3.147(3) no .
C(13) C(30) 3.388(3) no .
C(14) C(15) 3.471(3) no .
C(15) C(18) 3.302(3) no .
C(15) C(27) 3.319(3) no .
C(16) C(17) 3.105(3) no .
C(24) C(25) 3.239(3) no .
C(24) C(28) 3.168(3) no .
C(25) C(26) 3.101(3) no .
C(26) C(27) 3.239(3) no .
C(27) C(28) 3.125(3) no .
C(11) C(11) 3.478(3) no 3_666
Mo(1) H(29) 3.4967 no .
Mo(1) H(41) 3.5564 no .
Zr(1) H(46) 3.5849 no .
Zr(1) H(47) 3.5262 no .
Cl(1) H(4) 3.2367 no .
Cl(1) H(18) 3.3129 no .
Cl(1) H(29) 3.1375 no .
Cl(1) H(41) 3.1328 no .
Cl(1) H(43) 2.8656 no .
Cl(1) H(44) 3.3110 no .
Cl(1) H(45) 3.3364 no .
P(1) H(1) 3.1473 no .
P(1) H(4) 3.1502 no .
P(1) H(7) 2.9715 no .
P(1) H(9) 3.1067 no .
P(1) H(12) 3.0164 no .
P(1) H(14) 3.0165 no .
P(1) H(24) 3.4887 no .
P(1) H(33) 3.3671 no .
P(2) H(15) 3.1938 no .
P(2) H(18) 3.1090 no .
P(2) H(21) 2.9423 no .
P(2) H(23) 3.1270 no .
P(2) H(26) 2.9375 no .
P(2) H(28) 2.9369 no .
P(2) H(37) 3.4662 no .
C(1) H(2) 3.2466 no .
C(1) H(3) 3.2417 no .
C(1) H(5) 3.0209 no .
C(1) H(7) 2.7300 no .
C(1) H(10) 3.1362 no .
C(1) H(11) 2.9125 no .
C(2) H(3) 3.2115 no .
C(2) H(4) 3.2179 no .
C(2) H(10) 3.1719 no .
C(2) H(11) 3.2339 no .
C(2) H(15) 3.0377 no .
C(2) H(24) 3.3794 no .
C(3) H(4) 3.2203 no .
C(3) H(15) 3.4854 no .
C(3) H(16) 3.4319 no .
C(3) H(46) 3.3746 no .
C(4) H(1) 3.2057 no .
C(4) H(45) 2.9701 no .
C(4) H(46) 2.8763 no .
C(5) H(1) 3.2176 no .
C(5) H(2) 3.2225 no .
C(5) H(5) 3.0559 no .
C(5) H(7) 2.9531 no .
C(5) H(45) 3.3624 no .
C(6) H(4) 3.0152 no .
C(6) H(11) 3.0027 no .
C(6) H(14) 2.9288 no .
C(6) H(31) 3.0639 no .
C(6) H(32) 3.1038 no .
C(6) H(33) 3.3476 no .
C(7) H(4) 3.3638 no .
C(7) H(11) 2.8368 no .
C(7) H(14) 3.1502 no .
C(8) H(1) 2.9275 no .
C(8) H(6) 3.1462 no .
C(8) H(7) 3.2836 no .
C(8) H(9) 2.8311 no .
C(8) H(24) 2.9422 no .
C(8) H(26) 3.1087 no .
C(8) H(33) 3.5818 no .
C(9) H(6) 3.1857 no .
C(9) H(9) 3.0842 no .
C(9) H(26) 2.9742 no .
C(9) H(33) 2.7997 no .
C(10) H(16) 3.2410 no .
C(10) H(17) 3.2451 no .
C(10) H(19) 3.0287 no .
C(10) H(21) 2.7593 no .
C(10) H(24) 3.1236 no .
C(10) H(25) 2.9917 no .
C(11) H(1) 3.0711 no .
C(11) H(2) 3.5674 no .
C(11) H(17) 3.2206 no .
C(11) H(18) 3.2210 no .
C(11) H(21) 3.4063 no .
C(11) H(24) 3.1278 no .
C(11) H(25) 3.1604 no .
C(12) H(2) 3.3639 no .
C(12) H(18) 3.2177 no .
C(12) H(47) 3.0485 no .
C(13) H(15) 3.2152 no .
C(13) H(44) 2.9724 no .
C(13) H(47) 2.8431 no .
C(14) H(15) 3.2236 no .
C(14) H(16) 3.2191 no .
C(14) H(19) 3.2665 no .
C(14) H(21) 3.4546 no .
C(14) H(44) 3.5575 no .
C(15) H(18) 3.3522 no .
C(15) H(25) 2.9332 no .
C(15) H(28) 2.8699 no .
C(15) H(37) 3.1640 no .
C(15) H(38) 2.8410 no .
C(15) H(40) 3.1651 no .
C(16) H(25) 2.7121 no .
C(16) H(28) 3.1668 no .
C(17) H(1) 3.5438 no .
C(17) H(10) 2.8767 no .
C(17) H(15) 2.8430 no .
C(17) H(20) 3.1323 no .
C(17) H(21) 3.1667 no .
C(17) H(23) 2.7957 no .
C(18) H(10) 2.9941 no .
C(18) H(12) 3.1903 no .
C(18) H(20) 3.1453 no .
C(18) H(23) 3.0950 no .
C(18) H(35) 3.2799 no .
C(18) H(37) 3.1358 no .
C(19) H(32) 2.7018 no .
C(19) H(33) 3.2790 no .
C(19) H(34) 3.1236 no .
C(19) H(41) 3.3274 no .
C(19) H(42) 3.0394 no .
C(19) H(43) 2.7119 no .
C(20) H(6) 3.3938 no .
C(20) H(29) 3.3001 no .
C(20) H(30) 3.1197 no .
C(20) H(31) 2.7178 no .
C(20) H(35) 2.7057 no .
C(20) H(36) 2.9861 no .
C(20) H(37) 3.3238 no .
C(21) H(26) 3.5979 no .
C(21) H(32) 3.3508 no .
C(21) H(33) 2.8155 no .
C(21) H(34) 2.8298 no .
C(21) H(38) 2.7356 no .
C(21) H(39) 3.1040 no .
C(21) H(40) 3.3277 no .
C(22) H(19) 3.5548 no .
C(22) H(20) 3.4842 no .
C(22) H(35) 3.3692 no .
C(22) H(36) 2.9821 no .
C(22) H(37) 2.7986 no .
C(22) H(41) 2.7516 no .
C(22) H(42) 2.9660 no .
C(22) H(43) 3.3315 no .
C(23) H(29) 2.7897 no .
C(23) H(30) 2.9156 no .
C(23) H(31) 3.3524 no .
C(23) H(38) 3.3489 no .
C(23) H(39) 2.8464 no .
C(23) H(40) 2.8073 no .
C(24) H(5) 3.2611 no .
C(24) H(6) 3.5371 no .
C(24) H(32) 2.8456 no .
C(24) H(42) 3.5027 no .
C(24) H(43) 2.8220 no .
C(25) H(6) 2.8635 no .
C(25) H(12) 3.2107 no .
C(25) H(14) 3.3755 no .
C(25) H(31) 2.8897 no .
C(25) H(35) 2.7916 no .
C(25) H(36) 3.3554 no .
C(26) H(20) 3.3194 no .
C(26) H(26) 3.0493 no .
C(26) H(28) 3.3106 no .
C(26) H(33) 3.0324 no .
C(26) H(34) 3.0623 no .
C(26) H(38) 2.8782 no .
C(27) H(19) 2.9686 no .
C(27) H(20) 3.0850 no .
C(27) H(36) 3.3848 no .
C(27) H(37) 3.0517 no .
C(27) H(41) 2.9250 no .
C(27) H(42) 3.2688 no .
C(28) H(29) 3.0185 no .
C(28) H(30) 3.2447 no .
C(28) H(39) 3.1680 no .
C(28) H(40) 2.9887 no .
C(29) H(3) 2.8714 no .
C(29) H(17) 2.8621 no .
C(29) H(48) 2.7659 no .
C(29) H(49) 2.6728 no .
C(30) H(3) 2.9975 no .
C(30) H(16) 3.5420 no .
C(30) H(17) 3.0546 no .
C(30) H(50) 2.7699 no .
C(30) H(51) 3.3782 no .
C(30) H(52) 2.7663 no .
C(31) H(44) 2.2646 no .
C(31) H(45) 2.3163 no .
C(32) H(46) 2.7186 no .
C(32) H(47) 2.8066 no .
H(1) H(2) 2.5486 no .
H(1) H(10) 2.6430 no .
H(1) H(11) 2.9534 no .
H(1) H(15) 2.6770 no .
H(1) H(24) 2.7337 no .
H(2) H(3) 2.5419 no .
H(2) H(15) 3.5101 no .
H(2) H(16) 3.1142 no .
H(2) H(46) 3.3421 no .
H(3) H(4) 2.5573 no .
H(3) H(45) 2.6605 no .
H(3) H(46) 2.3244 no .
H(4) H(5) 2.5376 no .
H(4) H(7) 2.8590 no .
H(4) H(45) 3.4258 no .
H(5) H(7) 2.2861 no .
H(5) H(8) 2.1203 no .
H(5) H(9) 2.7110 no .
H(5) H(29) 3.1660 no .
H(5) H(31) 2.6553 no .
H(5) H(32) 3.3846 no .
H(6) H(7) 2.7218 no .
H(6) H(8) 2.2233 no .
H(6) H(9) 2.1763 no .
H(6) H(11) 3.3549 no .
H(6) H(12) 3.4603 no .
H(6) H(14) 2.5673 no .
H(6) H(31) 2.7664 no .
H(6) H(32) 2.3264 no .
H(6) H(33) 2.7156 no .
H(7) H(11) 2.8363 no .
H(9) H(11) 2.3559 no .
H(9) H(13) 3.5309 no .
H(9) H(14) 2.5151 no .
H(10) H(12) 2.2440 no .
H(10) H(13) 2.1849 no .
H(10) H(14) 2.7322 no .
H(10) H(24) 2.1193 no .
H(10) H(26) 2.5866 no .
H(10) H(27) 3.0806 no .
H(11) H(12) 2.7320 no .
H(11) H(13) 2.1847 no .
H(11) H(14) 2.2439 no .
H(11) H(24) 3.5796 no .
H(12) H(26) 2.2942 no .
H(12) H(27) 3.4116 no .
H(12) H(33) 2.2804 no .
H(12) H(35) 2.8561 no .
H(13) H(26) 3.2519 no .
H(13) H(33) 3.5969 no .
H(14) H(32) 3.4378 no .
H(14) H(33) 2.5349 no .
H(15) H(16) 2.5598 no .
H(15) H(21) 3.5677 no .
H(15) H(24) 2.6482 no .
H(15) H(25) 2.7251 no .
H(16) H(17) 2.5459 no .
H(16) H(47) 2.8537 no .
H(17) H(18) 2.5434 no .
H(17) H(44) 2.6239 no .
H(17) H(47) 2.4172 no .
H(18) H(19) 2.8999 no .
H(19) H(21) 2.3200 no .
H(19) H(22) 2.1196 no .
H(19) H(23) 2.7188 no .
H(19) H(38) 2.6213 no .
H(19) H(40) 2.5800 no .
H(20) H(21) 2.7311 no .
H(20) H(22) 2.2552 no .
H(20) H(23) 2.1733 no .
H(20) H(25) 3.2797 no .
H(20) H(26) 3.4771 no .
H(20) H(28) 2.4932 no .
H(20) H(37) 2.4509 no .
H(20) H(38) 2.3818 no .
H(20) H(40) 3.1801 no .
H(21) H(25) 2.6769 no .
H(23) H(25) 2.2571 no .
H(23) H(27) 3.4987 no .
H(23) H(28) 2.5736 no .
H(24) H(26) 2.2677 no .
H(24) H(27) 2.2063 no .
H(24) H(28) 2.7541 no .
H(25) H(26) 2.7504 no .
H(25) H(27) 2.2041 no .
H(25) H(28) 2.2678 no .
H(26) H(35) 2.5568 no .
H(26) H(37) 2.8130 no .
H(28) H(35) 3.1593 no .
H(28) H(37) 2.6384 no .
H(29) H(42) 3.4941 no .
H(29) H(43) 2.4237 no .
H(30) H(32) 3.2460 no .
H(30) H(42) 3.3145 no .
H(30) H(43) 2.9307 no .
H(31) H(32) 2.2646 no .
H(31) H(33) 3.5555 no .
H(31) H(34) 3.4828 no .
H(33) H(35) 2.4607 no .
H(33) H(36) 3.4440 no .
H(34) H(35) 2.8023 no .
H(34) H(36) 3.0390 no .
H(36) H(38) 3.0275 no .
H(36) H(39) 3.5562 no .
H(37) H(38) 2.4584 no .
H(37) H(39) 3.5992 no .
H(39) H(41) 3.0829 no .
H(39) H(42) 3.0204 no .
H(40) H(41) 2.5034 no .
H(40) H(42) 3.2452 no .
H(44) H(46) 2.5842 no .
H(44) H(47) 2.1319 no .
H(44) H(48) 2.1385 no .
H(44) H(49) 2.4657 no .
H(45) H(46) 2.0835 no .
H(45) H(47) 2.5804 no .
H(45) H(48) 2.6918 no .
H(45) H(49) 2.0842 no .
H(46) H(48) 2.8273 no .
H(46) H(49) 2.3765 no .
H(46) H(50) 2.9847 no .
H(46) H(51) 3.5920 no .
H(46) H(52) 2.5667 no .
H(47) H(48) 2.3046 no .
H(47) H(49) 2.8198 no .
H(47) H(50) 2.6650 no .
H(47) H(52) 3.1170 no .
H(48) H(50) 2.3340 no .
H(48) H(51) 2.3224 no .
H(48) H(52) 2.8162 no .
H(49) H(50) 2.8159 no .
H(49) H(51) 2.3221 no .
H(49) H(52) 2.3339 no .
Cl(1) H(13) 2.9783 no 1_655
Cl(1) H(27) 3.1405 no 1_655
C(2) H(48) 3.4471 no 1_455
C(2) H(49) 3.0675 no 1_455
C(2) H(51) 3.3836 no 1_455
C(3) H(30) 3.4140 no 2_646
C(3) H(31) 3.4201 no 2_646
C(3) H(51) 3.3914 no 1_455
C(4) H(36) 3.3466 no 4_565
C(4) H(37) 3.0688 no 4_565
C(4) H(38) 3.4672 no 4_565
C(5) H(20) 3.1757 no 4_565
C(5) H(37) 3.4264 no 4_565
C(6) H(23) 3.3862 no 4_565
C(6) H(50) 3.5947 no 2_656
C(6) H(52) 3.5702 no 2_656
C(7) H(18) 2.8175 no 4_465
C(7) H(23) 3.3762 no 4_565
C(7) H(27) 3.4888 no 4_565
C(7) H(28) 3.1727 no 4_565
C(7) H(50) 3.1470 no 2_656
C(8) H(40) 3.5589 no 4_465
C(8) H(45) 3.4304 no 1_455
C(8) H(49) 3.4761 no 1_455
C(9) H(19) 3.4854 no 4_465
C(9) H(22) 3.3162 no 4_465
C(9) H(52) 3.3928 no 2_656
C(11) H(15) 3.0219 no 3_666
C(12) H(15) 3.1777 no 3_666
C(12) H(21) 3.5886 no 3_666
C(12) H(25) 3.2151 no 3_666
C(12) H(48) 3.5718 no 3_766
C(13) H(17) 3.1945 no 3_766
C(13) H(47) 3.3527 no 3_766
C(13) H(48) 3.4054 no 3_766
C(13) H(50) 3.3960 no 3_766
C(14) H(8) 3.3166 no 4_564
C(14) H(9) 3.2890 no 4_564
C(14) H(50) 3.0396 no 3_766
C(15) H(4) 3.2094 no 4_464
C(16) H(4) 3.1596 no 4_464
C(16) H(5) 3.1728 no 4_464
C(16) H(13) 3.5323 no 4_564
C(16) H(16) 3.3311 no 3_666
C(16) H(50) 3.5371 no 3_766
C(16) H(51) 3.2256 no 3_766
C(17) H(16) 3.4067 no 3_666
C(17) H(44) 3.3126 no 1_455
C(17) H(48) 3.3258 no 1_455
C(18) H(7) 3.3479 no 4_464
C(18) H(8) 3.2831 no 4_464
C(18) H(41) 3.5949 no 1_455
C(18) H(44) 3.3063 no 1_455
C(19) H(34) 3.3576 no 3_676
C(19) H(36) 3.0955 no 3_676
C(20) H(34) 3.0880 no 3_676
C(20) H(36) 3.1606 no 3_676
C(21) H(34) 2.7790 no 3_676
C(22) H(34) 2.8330 no 3_676
C(23) H(34) 3.2086 no 3_676
C(24) H(2) 3.1341 no 2_656
C(24) H(36) 2.9848 no 3_676
C(25) H(36) 2.9796 no 3_676
C(25) H(39) 3.3497 no 3_676
C(25) H(52) 3.0037 no 2_656
C(26) H(3) 3.0330 no 4_464
C(26) H(30) 3.2789 no 3_676
C(26) H(34) 3.1674 no 3_676
C(27) H(3) 3.4923 no 4_464
C(27) H(11) 3.2492 no 4_564
C(27) H(34) 3.2052 no 3_676
C(27) H(45) 3.5455 no 4_464
C(27) H(49) 3.2020 no 4_464
C(28) H(35) 3.5452 no 1_655
C(29) H(10) 3.3330 no 1_655
C(29) H(24) 3.5480 no 1_655
C(29) H(27) 3.3294 no 1_655
C(31) H(1) 2.6841 no 1_655
C(31) H(10) 3.5144 no 1_655
C(31) H(15) 3.5271 no 1_655
C(31) H(24) 3.2932 no 1_655
C(31) H(39) 3.3001 no 4_565
C(32) H(1) 3.2459 no 1_655
C(32) H(6) 3.2059 no 2_646
C(32) H(9) 3.3968 no 2_646
C(32) H(14) 2.9532 no 2_646
C(32) H(21) 3.1810 no 3_766
C(32) H(32) 3.4841 no 2_646
C(32) H(39) 3.5506 no 4_565
H(1) C(31) 2.6841 no 1_455
H(1) C(32) 3.2459 no 1_455
H(1) H(48) 2.5016 no 1_455
H(1) H(49) 2.1674 no 1_455
H(1) H(51) 2.8095 no 1_455
H(2) C(24) 3.1341 no 2_646
H(2) H(21) 3.3752 no 3_666
H(2) H(29) 3.2732 no 2_646
H(2) H(30) 2.9039 no 2_646
H(2) H(31) 2.7262 no 2_646
H(2) H(51) 2.8399 no 1_455
H(3) C(26) 3.0330 no 4_565
H(3) C(27) 3.4923 no 4_565
H(3) H(20) 3.4088 no 4_565
H(3) H(30) 3.3738 no 2_646
H(3) H(31) 3.2391 no 2_646
H(3) H(32) 3.3994 no 2_646
H(3) H(36) 2.6530 no 4_565
H(3) H(37) 2.5524 no 4_565
H(3) H(38) 2.6786 no 4_565
H(3) H(39) 3.5537 no 4_565
H(4) C(15) 3.2094 no 4_565
H(4) C(16) 3.1596 no 4_565
H(4) H(19) 3.5341 no 4_565
H(4) H(20) 2.3737 no 4_565
H(4) H(22) 2.8973 no 4_565
H(4) H(23) 2.9528 no 4_565
H(4) H(28) 3.2685 no 4_565
H(4) H(37) 3.2631 no 4_565
H(4) H(38) 3.4963 no 4_565
H(5) C(16) 3.1728 no 4_565
H(5) H(22) 2.9799 no 4_565
H(5) H(23) 2.5121 no 4_565
H(6) C(32) 3.2059 no 2_656
H(6) H(46) 3.1620 no 2_656
H(6) H(47) 3.5579 no 2_656
H(6) H(50) 2.9060 no 2_656
H(6) H(52) 2.6666 no 2_656
H(7) C(18) 3.3479 no 4_565
H(7) H(18) 3.1262 no 4_465
H(7) H(23) 3.3907 no 4_565
H(7) H(27) 3.1959 no 4_565
H(7) H(28) 2.6431 no 4_565
H(7) H(40) 3.2246 no 4_465
H(7) H(41) 3.2022 no 4_465
H(8) C(14) 3.3166 no 4_465
H(8) C(18) 3.2831 no 4_565
H(8) H(17) 3.5152 no 4_465
H(8) H(18) 2.5049 no 4_465
H(8) H(23) 2.9060 no 4_565
H(8) H(25) 3.3782 no 4_565
H(8) H(27) 2.9217 no 4_565
H(8) H(28) 2.8414 no 4_565
H(8) H(47) 3.2535 no 2_656
H(8) H(50) 3.0121 no 2_656
H(9) C(14) 3.2890 no 4_465
H(9) C(32) 3.3968 no 2_656
H(9) H(18) 2.4107 no 4_465
H(9) H(19) 2.8712 no 4_465
H(9) H(40) 3.1336 no 4_465
H(9) H(50) 2.6034 no 2_656
H(9) H(52) 3.3740 no 2_656
H(10) C(29) 3.3330 no 1_455
H(10) C(31) 3.5144 no 1_455
H(10) H(44) 2.8830 no 1_455
H(10) H(45) 2.7553 no 1_455
H(10) H(48) 3.3362 no 1_455
H(10) H(49) 2.9094 no 1_455
H(11) C(27) 3.2492 no 4_465
H(11) H(19) 3.0501 no 4_465
H(11) H(38) 3.2299 no 4_465
H(11) H(39) 3.4488 no 4_465
H(11) H(40) 2.6024 no 4_465
H(11) H(45) 3.2112 no 1_455
H(11) H(49) 3.1816 no 1_455
H(12) H(43) 3.0708 no 1_455
H(12) H(52) 3.5631 no 2_656
H(13) Cl(1) 2.9783 no 1_455
H(13) C(16) 3.5323 no 4_465
H(13) H(19) 3.1041 no 4_465
H(13) H(22) 2.7027 no 4_465
H(13) H(29) 3.3580 no 1_455
H(13) H(43) 3.5470 no 1_455
H(13) H(45) 3.2104 no 1_455
H(14) C(32) 2.9532 no 2_656
H(14) H(19) 3.1948 no 4_465
H(14) H(22) 3.0524 no 4_465
H(14) H(50) 2.7974 no 2_656
H(14) H(51) 3.0958 no 2_656
H(14) H(52) 2.4955 no 2_656
H(15) C(11) 3.0219 no 3_666
H(15) C(12) 3.1777 no 3_666
H(15) C(31) 3.5271 no 1_455
H(15) H(15) 2.8446 no 3_666
H(15) H(16) 3.1573 no 3_666
H(15) H(21) 3.4466 no 3_666
H(15) H(48) 2.7045 no 1_455
H(15) H(51) 3.4210 no 1_455
H(16) C(16) 3.3311 no 3_666
H(16) C(17) 3.4067 no 3_666
H(16) H(15) 3.1573 no 3_666
H(16) H(21) 2.8454 no 3_666
H(16) H(23) 2.9260 no 3_666
H(16) H(25) 2.4728 no 3_666
H(17) C(13) 3.1945 no 3_766
H(17) H(8) 3.5152 no 4_564
H(17) H(17) 2.3233 no 3_766
H(17) H(27) 3.5805 no 1_655
H(17) H(47) 2.7775 no 3_766
H(17) H(48) 3.4067 no 3_766
H(17) H(50) 3.5479 no 3_766
H(18) C(7) 2.8175 no 4_564
H(18) H(7) 3.1262 no 4_564
H(18) H(8) 2.5049 no 4_564
H(18) H(9) 2.4107 no 4_564
H(18) H(27) 3.1448 no 1_655
H(18) H(50) 2.8615 no 3_766
H(19) C(9) 3.4854 no 4_564
H(19) H(4) 3.5341 no 4_464
H(19) H(9) 2.8712 no 4_564
H(19) H(11) 3.0501 no 4_564
H(19) H(13) 3.1041 no 4_564
H(19) H(14) 3.1948 no 4_564
H(19) H(50) 3.3972 no 3_766
H(20) C(5) 3.1757 no 4_464
H(20) H(3) 3.4088 no 4_464
H(20) H(4) 2.3737 no 4_464
H(21) C(12) 3.5886 no 3_666
H(21) C(32) 3.1810 no 3_766
H(21) H(2) 3.3752 no 3_666
H(21) H(15) 3.4466 no 3_666
H(21) H(16) 2.8454 no 3_666
H(21) H(50) 2.9217 no 3_766
H(21) H(51) 2.5732 no 3_766
H(22) C(9) 3.3162 no 4_564
H(22) H(4) 2.8973 no 4_464
H(22) H(5) 2.9799 no 4_464
H(22) H(13) 2.7027 no 4_564
H(22) H(14) 3.0524 no 4_564
H(22) H(29) 3.0180 no 4_464
H(22) H(31) 3.5703 no 4_464
H(22) H(50) 3.4617 no 3_766
H(22) H(51) 3.0201 no 3_766
H(23) C(6) 3.3862 no 4_464
H(23) C(7) 3.3762 no 4_464
H(23) H(4) 2.9528 no 4_464
H(23) H(5) 2.5121 no 4_464
H(23) H(7) 3.3907 no 4_464
H(23) H(8) 2.9060 no 4_464
H(23) H(16) 2.9260 no 3_666
H(24) C(29) 3.5480 no 1_455
H(24) C(31) 3.2932 no 1_455
H(24) H(44) 2.6496 no 1_455
H(24) H(45) 3.4525 no 1_455
H(24) H(48) 2.5673 no 1_455
H(24) H(49) 3.2333 no 1_455
H(25) C(12) 3.2151 no 3_666
H(25) H(8) 3.3782 no 4_464
H(25) H(16) 2.4728 no 3_666
H(25) H(44) 3.2820 no 1_455
H(25) H(48) 3.1986 no 1_455
H(26) H(41) 3.4012 no 1_455
H(26) H(43) 3.3649 no 1_455
H(27) Cl(1) 3.1405 no 1_455
H(27) C(7) 3.4888 no 4_464
H(27) C(29) 3.3294 no 1_455
H(27) H(7) 3.1959 no 4_464
H(27) H(8) 2.9217 no 4_464
H(27) H(17) 3.5805 no 1_455
H(27) H(18) 3.1448 no 1_455
H(27) H(41) 3.3843 no 1_455
H(27) H(44) 2.6341 no 1_455
H(28) C(7) 3.1727 no 4_464
H(28) H(4) 3.2685 no 4_464
H(28) H(7) 2.6431 no 4_464
H(28) H(8) 2.8414 no 4_464
H(28) H(41) 3.4061 no 1_455
H(29) H(2) 3.2732 no 2_656
H(29) H(13) 3.3580 no 1_655
H(29) H(22) 3.0180 no 4_565
H(30) C(3) 3.4140 no 2_656
H(30) C(26) 3.2789 no 3_676
H(30) H(2) 2.9039 no 2_656
H(30) H(3) 3.3738 no 2_656
H(30) H(35) 3.3235 no 3_676
H(30) H(36) 2.4855 no 3_676
H(30) H(42) 3.1008 no 3_776
H(31) C(3) 3.4201 no 2_656
H(31) H(2) 2.7262 no 2_656
H(31) H(3) 3.2391 no 2_656
H(31) H(22) 3.5703 no 4_565
H(31) H(36) 3.0140 no 3_676
H(31) H(46) 3.3591 no 2_656
H(32) C(32) 3.4841 no 2_656
H(32) H(3) 3.3994 no 2_656
H(32) H(36) 2.8051 no 3_676
H(32) H(39) 3.1920 no 3_676
H(32) H(46) 2.8463 no 2_656
H(32) H(52) 2.5923 no 2_656
H(33) H(52) 2.6746 no 2_656
H(34) C(19) 3.3576 no 3_676
H(34) C(20) 3.0880 no 3_676
H(34) C(21) 2.7790 no 3_676
H(34) C(22) 2.8330 no 3_676
H(34) C(23) 3.2086 no 3_676
H(34) C(26) 3.1674 no 3_676
H(34) C(27) 3.2052 no 3_676
H(34) H(34) 3.3015 no 3_676
H(34) H(36) 2.6272 no 3_676
H(34) H(38) 3.5079 no 3_676
H(34) H(39) 2.7624 no 3_676
H(34) H(52) 3.3072 no 2_656
H(35) C(28) 3.5452 no 1_455
H(35) H(30) 3.3235 no 3_676
H(35) H(41) 3.4980 no 1_455
H(35) H(42) 3.4306 no 1_455
H(35) H(43) 3.1365 no 1_455
H(36) C(4) 3.3466 no 4_464
H(36) C(19) 3.0955 no 3_676
H(36) C(20) 3.1606 no 3_676
H(36) C(24) 2.9848 no 3_676
H(36) C(25) 2.9796 no 3_676
H(36) H(3) 2.6530 no 4_464
H(36) H(30) 2.4855 no 3_676
H(36) H(31) 3.0140 no 3_676
H(36) H(32) 2.8051 no 3_676
H(36) H(34) 2.6272 no 3_676
H(37) C(4) 3.0688 no 4_464
H(37) C(5) 3.4264 no 4_464
H(37) H(3) 2.5524 no 4_464
H(37) H(4) 3.2631 no 4_464
H(38) C(4) 3.4672 no 4_464
H(38) H(3) 2.6786 no 4_464
H(38) H(4) 3.4963 no 4_464
H(38) H(11) 3.2299 no 4_564
H(38) H(34) 3.5079 no 3_676
H(38) H(45) 2.9771 no 4_464
H(38) H(46) 3.4496 no 4_464
H(38) H(49) 3.2133 no 4_464
H(39) C(25) 3.3497 no 3_676
H(39) C(31) 3.3001 no 4_464
H(39) C(32) 3.5506 no 4_464
H(39) H(3) 3.5537 no 4_464
H(39) H(11) 3.4488 no 4_564
H(39) H(32) 3.1920 no 3_676
H(39) H(34) 2.7624 no 3_676
H(39) H(45) 3.3684 no 4_464
H(39) H(46) 3.3546 no 4_464
H(39) H(49) 2.5550 no 4_464
H(39) H(52) 3.0720 no 4_464
H(40) C(8) 3.5589 no 4_564
H(40) H(7) 3.2246 no 4_564
H(40) H(9) 3.1336 no 4_564
H(40) H(11) 2.6024 no 4_564
H(40) H(49) 3.3727 no 4_464
H(41) C(18) 3.5949 no 1_655
H(41) H(7) 3.2022 no 4_564
H(41) H(26) 3.4012 no 1_655
H(41) H(27) 3.3843 no 1_655
H(41) H(28) 3.4061 no 1_655
H(41) H(35) 3.4980 no 1_655
H(42) H(30) 3.1008 no 3_776
H(42) H(35) 3.4306 no 1_655
H(42) H(42) 3.4779 no 3_776
H(43) H(12) 3.0708 no 1_655
H(43) H(13) 3.5470 no 1_655
H(43) H(26) 3.3649 no 1_655
H(43) H(35) 3.1365 no 1_655
H(44) C(17) 3.3126 no 1_655
H(44) C(18) 3.3063 no 1_655
H(44) H(10) 2.8830 no 1_655
H(44) H(24) 2.6496 no 1_655
H(44) H(25) 3.2820 no 1_655
H(44) H(27) 2.6341 no 1_655
H(45) C(8) 3.4304 no 1_655
H(45) C(27) 3.5455 no 4_565
H(45) H(10) 2.7553 no 1_655
H(45) H(11) 3.2112 no 1_655
H(45) H(13) 3.2104 no 1_655
H(45) H(24) 3.4525 no 1_655
H(45) H(38) 2.9771 no 4_565
H(45) H(39) 3.3684 no 4_565
H(46) H(6) 3.1620 no 2_646
H(46) H(31) 3.3591 no 2_646
H(46) H(32) 2.8463 no 2_646
H(46) H(38) 3.4496 no 4_565
H(46) H(39) 3.3546 no 4_565
H(47) C(13) 3.3527 no 3_766
H(47) H(6) 3.5579 no 2_646
H(47) H(8) 3.2535 no 2_646
H(47) H(17) 2.7775 no 3_766
H(48) C(2) 3.4471 no 1_655
H(48) C(12) 3.5718 no 3_766
H(48) C(13) 3.4054 no 3_766
H(48) C(17) 3.3258 no 1_655
H(48) H(1) 2.5016 no 1_655
H(48) H(10) 3.3362 no 1_655
H(48) H(15) 2.7045 no 1_655
H(48) H(17) 3.4067 no 3_766
H(48) H(24) 2.5673 no 1_655
H(48) H(25) 3.1986 no 1_655
H(49) C(2) 3.0675 no 1_655
H(49) C(8) 3.4761 no 1_655
H(49) C(27) 3.2020 no 4_565
H(49) H(1) 2.1674 no 1_655
H(49) H(10) 2.9094 no 1_655
H(49) H(11) 3.1816 no 1_655
H(49) H(24) 3.2333 no 1_655
H(49) H(38) 3.2133 no 4_565
H(49) H(39) 2.5550 no 4_565
H(49) H(40) 3.3727 no 4_565
H(50) C(6) 3.5947 no 2_646
H(50) C(7) 3.1470 no 2_646
H(50) C(13) 3.3960 no 3_766
H(50) C(14) 3.0396 no 3_766
H(50) C(16) 3.5371 no 3_766
H(50) H(6) 2.9060 no 2_646
H(50) H(8) 3.0121 no 2_646
H(50) H(9) 2.6034 no 2_646
H(50) H(14) 2.7974 no 2_646
H(50) H(17) 3.5479 no 3_766
H(50) H(18) 2.8615 no 3_766
H(50) H(19) 3.3972 no 3_766
H(50) H(21) 2.9217 no 3_766
H(50) H(22) 3.4617 no 3_766
H(51) C(2) 3.3836 no 1_655
H(51) C(3) 3.3914 no 1_655
H(51) C(16) 3.2256 no 3_766
H(51) H(1) 2.8095 no 1_655
H(51) H(2) 2.8399 no 1_655
H(51) H(14) 3.0958 no 2_646
H(51) H(15) 3.4210 no 1_655
H(51) H(21) 2.5732 no 3_766
H(51) H(22) 3.0201 no 3_766
H(52) C(6) 3.5702 no 2_646
H(52) C(9) 3.3928 no 2_646
H(52) C(25) 3.0037 no 2_646
H(52) H(6) 2.6666 no 2_646
H(52) H(9) 3.3740 no 2_646
H(52) H(12) 3.5631 no 2_646
H(52) H(14) 2.4955 no 2_646
H(52) H(32) 2.5923 no 2_646
H(52) H(33) 2.6746 no 2_646
H(52) H(34) 3.3072 no 2_646
H(52) H(39) 3.0720 no 4_565

loop_
_geom_torsion_atom_site_label_1
_geom_torsion_atom_site_label_2
_geom_torsion_atom_site_label_3
_geom_torsion_atom_site_label_4
_geom_torsion
_geom_torsion_publ_flag
Zr(1) Mo(1) Cl(1) Zr(1) -0.0 no
Cl(1) Mo(1) Zr(1) Cl(1) -0.000(17) no
Cl(1) Mo(1) Zr(1) C(1) 111.542(18) no
Cl(1) Mo(1) Zr(1) C(2) 136.235(19) no
Cl(1) Mo(1) Zr(1) C(3) 123.69(2) no
Cl(1) Mo(1) Zr(1) C(4) 85.963(19) no
Cl(1) Mo(1) Zr(1) C(5) 81.918(18) no
Cl(1) Mo(1) Zr(1) C(10) -125.773(18) no
Cl(1) Mo(1) Zr(1) C(11) -144.287(19) no
Cl(1) Mo(1) Zr(1) C(12) -124.02(2) no
Cl(1) Mo(1) Zr(1) C(13) -90.027(19) no
Cl(1) Mo(1) Zr(1) C(14) -92.321(18) no
Cl(1) Mo(1) Zr(1) C(29) -4.570(18) no
Zr(1) Mo(1) P(1) C(1) 7.939(14) no
Zr(1) Mo(1) P(1) C(6) 118.778(19) no
Zr(1) Mo(1) P(1) C(8) -111.19(3) no
P(1) Mo(1) Zr(1) Cl(1) -117.314(12) no
P(1) Mo(1) Zr(1) C(1) -5.8 no
P(1) Mo(1) Zr(1) C(2) 18.921(11) no
P(1) Mo(1) Zr(1) C(3) 6.374(12) no
P(1) Mo(1) Zr(1) C(4) -31.352(12) no
P(1) Mo(1) Zr(1) C(5) -35.396(11) no
P(1) Mo(1) Zr(1) C(10) 116.912(11) no
P(1) Mo(1) Zr(1) C(11) 98.399(11) no
P(1) Mo(1) Zr(1) C(12) 118.669(13) no
P(1) Mo(1) Zr(1) C(13) 152.658(12) no
P(1) Mo(1) Zr(1) C(14) 150.364(11) no
P(1) Mo(1) Zr(1) C(29) -121.884(13) no
Zr(1) Mo(1) P(2) C(10) -19.649(14) no
Zr(1) Mo(1) P(2) C(15) -134.15(3) no
Zr(1) Mo(1) P(2) C(17) 97.84(3) no
P(2) Mo(1) Zr(1) Cl(1) 140.071(13) no
P(2) Mo(1) Zr(1) C(1) -108.387(12) no
P(2) Mo(1) Zr(1) C(2) -83.694(12) no
P(2) Mo(1) Zr(1) C(3) -96.241(14) no
P(2) Mo(1) Zr(1) C(4) -133.967(14) no
P(2) Mo(1) Zr(1) C(5) -138.011(13) no
P(2) Mo(1) Zr(1) C(10) 14.298(12) no
P(2) Mo(1) Zr(1) C(11) -4.216(12) no
P(2) Mo(1) Zr(1) C(12) 16.054(14) no
P(2) Mo(1) Zr(1) C(13) 50.044(13) no
P(2) Mo(1) Zr(1) C(14) 47.750(12) no
P(2) Mo(1) Zr(1) C(29) 135.501(14) no
Zr(1) Mo(1) C(19) C(20) -148.71(4) no
Zr(1) Mo(1) C(19) C(23) 95.39(8) no
Zr(1) Mo(1) C(19) C(24) -24.23(16) no
C(19) Mo(1) Zr(1) Cl(1) -27.37(7) no
C(19) Mo(1) Zr(1) C(1) 84.17(7) no
C(19) Mo(1) Zr(1) C(2) 108.87(7) no
C(19) Mo(1) Zr(1) C(3) 96.32(7) no
C(19) Mo(1) Zr(1) C(4) 58.59(7) no
C(19) Mo(1) Zr(1) C(5) 54.55(7) no
C(19) Mo(1) Zr(1) C(10) -153.14(7) no
C(19) Mo(1) Zr(1) C(11) -171.65(7) no
C(19) Mo(1) Zr(1) C(12) -151.38(7) no
C(19) Mo(1) Zr(1) C(13) -117.40(7) no
C(19) Mo(1) Zr(1) C(14) -119.69(7) no
C(19) Mo(1) Zr(1) C(29) -31.94(7) no
Zr(1) Mo(1) C(20) C(19) 77.37(13) no
Zr(1) Mo(1) C(20) C(21) -164.42(5) no
Zr(1) Mo(1) C(20) C(25) -46.1(2) no
C(20) Mo(1) Zr(1) Cl(1) -80.31(11) no
C(20) Mo(1) Zr(1) C(1) 31.23(11) no
C(20) Mo(1) Zr(1) C(2) 55.92(11) no
C(20) Mo(1) Zr(1) C(3) 43.38(11) no
C(20) Mo(1) Zr(1) C(4) 5.65(11) no
C(20) Mo(1) Zr(1) C(5) 1.60(11) no
C(20) Mo(1) Zr(1) C(10) 153.91(11) no
C(20) Mo(1) Zr(1) C(11) 135.40(11) no
C(20) Mo(1) Zr(1) C(12) 155.67(11) no
C(20) Mo(1) Zr(1) C(13) -170.34(11) no
C(20) Mo(1) Zr(1) C(14) -172.63(11) no
C(20) Mo(1) Zr(1) C(29) -84.88(11) no
Zr(1) Mo(1) C(22) C(21) 155.71(3) no
Zr(1) Mo(1) C(22) C(23) -88.65(8) no
Zr(1) Mo(1) C(22) C(27) 31.07(19) no
C(22) Mo(1) Zr(1) Cl(1) 68.02(7) no
C(22) Mo(1) Zr(1) C(1) 179.56(7) no
C(22) Mo(1) Zr(1) C(2) -155.75(7) no
C(22) Mo(1) Zr(1) C(3) -168.30(7) no
C(22) Mo(1) Zr(1) C(4) 153.98(7) no
C(22) Mo(1) Zr(1) C(5) 149.93(7) no
C(22) Mo(1) Zr(1) C(10) -57.76(7) no
C(22) Mo(1) Zr(1) C(11) -76.27(7) no
C(22) Mo(1) Zr(1) C(12) -56.00(7) no
C(22) Mo(1) Zr(1) C(13) -22.01(7) no
C(22) Mo(1) Zr(1) C(14) -24.31(7) no
C(22) Mo(1) Zr(1) C(29) 63.45(7) no
Zr(1) Mo(1) C(23) C(19) -117.42(6) no
Zr(1) Mo(1) C(23) C(22) 126.18(5) no
Zr(1) Mo(1) C(23) C(28) 5.38(16) no
C(23) Mo(1) Zr(1) Cl(1) 20.06(6) no
C(23) Mo(1) Zr(1) C(1) 131.60(6) no
C(23) Mo(1) Zr(1) C(2) 156.29(6) no
C(23) Mo(1) Zr(1) C(3) 143.75(6) no
C(23) Mo(1) Zr(1) C(4) 106.02(6) no
C(23) Mo(1) Zr(1) C(5) 101.98(6) no
C(23) Mo(1) Zr(1) C(10) -105.71(6) no
C(23) Mo(1) Zr(1) C(11) -124.23(6) no
C(23) Mo(1) Zr(1) C(12) -103.96(6) no
C(23) Mo(1) Zr(1) C(13) -69.97(6) no
C(23) Mo(1) Zr(1) C(14) -72.26(6) no
C(23) Mo(1) Zr(1) C(29) 15.49(6) no
Cl(1) Mo(1) P(1) C(1) -33.45(2) no
Cl(1) Mo(1) P(1) C(6) 77.39(2) no
Cl(1) Mo(1) P(1) C(8) -152.58(3) no
P(1) Mo(1) Cl(1) Zr(1) 57.791(16) no
Cl(1) Mo(1) P(2) C(10) 10.16(3) no
Cl(1) Mo(1) P(2) C(15) -104.33(3) no
Cl(1) Mo(1) P(2) C(17) 127.65(3) no
P(2) Mo(1) Cl(1) Zr(1) -38.981(19) no
Cl(1) Mo(1) C(19) C(20) -168.60(7) no
Cl(1) Mo(1) C(19) C(23) 75.50(7) no
Cl(1) Mo(1) C(19) C(24) -44.12(12) no
C(19) Mo(1) Cl(1) Zr(1) 161.24(5) no
Cl(1) Mo(1) C(20) C(19) 14.01(9) no
Cl(1) Mo(1) C(20) C(21) 132.22(5) no
Cl(1) Mo(1) C(20) C(25) -109.44(12) no
C(20) Mo(1) Cl(1) Zr(1) 153.28(5) no
Cl(1) Mo(1) C(21) C(20) -79.14(9) no
Cl(1) Mo(1) C(21) C(22) 36.04(11) no
Cl(1) Mo(1) C(21) C(26) 158.93(8) no
C(21) Mo(1) Cl(1) Zr(1) -162.89(7) no
Cl(1) Mo(1) C(22) C(21) -157.31(5) no
Cl(1) Mo(1) C(22) C(23) -41.67(7) no
Cl(1) Mo(1) C(22) C(27) 78.05(15) no
C(22) Mo(1) Cl(1) Zr(1) -141.26(5) no
Cl(1) Mo(1) C(23) C(19) -102.59(7) no
Cl(1) Mo(1) C(23) C(22) 141.01(7) no
Cl(1) Mo(1) C(23) C(28) 20.20(12) no
C(23) Mo(1) Cl(1) Zr(1) -164.26(5) no
P(1) Mo(1) P(2) C(10) -87.64(2) no
P(1) Mo(1) P(2) C(15) 157.86(3) no
P(1) Mo(1) P(2) C(17) 29.84(3) no
P(2) Mo(1) P(1) C(1) 74.40(2) no
P(2) Mo(1) P(1) C(6) -174.76(2) no
P(2) Mo(1) P(1) C(8) -44.73(3) no
P(1) Mo(1) C(19) C(20) -72.10(7) no
P(1) Mo(1) C(19) C(23) 172.00(5) no
P(1) Mo(1) C(19) C(24) 52.38(12) no
C(19) Mo(1) P(1) C(1) -126.13(5) no
C(19) Mo(1) P(1) C(6) -15.29(5) no
C(19) Mo(1) P(1) C(8) 114.74(5) no
P(1) Mo(1) C(20) C(19) 112.12(6) no
P(1) Mo(1) C(20) C(21) -129.67(6) no
P(1) Mo(1) C(20) C(25) -11.33(13) no
C(20) Mo(1) P(1) C(1) -159.11(5) no
C(20) Mo(1) P(1) C(6) -48.27(5) no
C(20) Mo(1) P(1) C(8) 81.76(5) no
P(1) Mo(1) C(21) C(20) 56.34(7) no
P(1) Mo(1) C(21) C(22) 171.53(4) no
P(1) Mo(1) C(21) C(26) -65.58(13) no
C(21) Mo(1) P(1) C(1) 172.26(5) no
C(21) Mo(1) P(1) C(6) -76.90(5) no
C(21) Mo(1) P(1) C(8) 53.14(5) no
P(1) Mo(1) C(22) C(21) -14.80(13) no
P(1) Mo(1) C(22) C(23) 100.84(9) no
P(1) Mo(1) C(22) C(27) -139.44(10) no
C(22) Mo(1) P(1) C(1) -178.39(8) no
C(22) Mo(1) P(1) C(6) -67.55(9) no
C(22) Mo(1) P(1) C(8) 62.48(9) no
P(1) Mo(1) C(23) C(19) -11.73(12) no
P(1) Mo(1) C(23) C(22) -128.14(6) no
P(1) Mo(1) C(23) C(28) 111.06(12) no
C(23) Mo(1) P(1) C(1) -119.17(7) no
C(23) Mo(1) P(1) C(6) -8.33(8) no
C(23) Mo(1) P(1) C(8) 121.70(7) no
P(2) Mo(1) C(19) C(20) 57.83(14) no
P(2) Mo(1) C(19) C(23) -58.07(13) no
P(2) Mo(1) C(19) C(24) -177.69(4) no
C(19) Mo(1) P(2) C(10) 140.85(10) no
C(19) Mo(1) P(2) C(15) 26.36(11) no
C(19) Mo(1) P(2) C(17) -101.66(10) no
P(2) Mo(1) C(20) C(19) -151.42(4) no
P(2) Mo(1) C(20) C(21) -33.21(9) no
P(2) Mo(1) C(20) C(25) 85.13(13) no
C(20) Mo(1) P(2) C(10) 177.75(5) no
C(20) Mo(1) P(2) C(15) 63.26(6) no
C(20) Mo(1) P(2) C(17) -64.76(6) no
P(2) Mo(1) C(21) C(20) 153.66(6) no
P(2) Mo(1) C(21) C(22) -91.16(6) no
P(2) Mo(1) C(21) C(26) 31.73(13) no
C(21) Mo(1) P(2) C(10) 159.29(5) no
C(21) Mo(1) P(2) C(15) 44.79(5) no
C(21) Mo(1) P(2) C(17) -83.22(5) no
P(2) Mo(1) C(22) C(21) 92.29(6) no
P(2) Mo(1) C(22) C(23) -152.08(6) no
P(2) Mo(1) C(22) C(27) -32.36(15) no
C(22) Mo(1) P(2) C(10) 123.13(5) no
C(22) Mo(1) P(2) C(15) 8.63(5) no
C(22) Mo(1) P(2) C(17) -119.39(5) no
P(2) Mo(1) C(23) C(19) 151.51(4) no
P(2) Mo(1) C(23) C(22) 35.11(9) no
P(2) Mo(1) C(23) C(28) -85.69(13) no
C(23) Mo(1) P(2) C(10) 103.47(6) no
C(23) Mo(1) P(2) C(15) -11.03(7) no
C(23) Mo(1) P(2) C(17) -139.05(6) no
C(19) Mo(1) C(20) C(19) -0.00(8) no
C(19) Mo(1) C(20) C(21) 118.21(13) no
C(19) Mo(1) C(20) C(25) -123.45(18) no
C(20) Mo(1) C(19) C(20) -0.00(7) no
C(20) Mo(1) C(19) C(23) -115.90(13) no
C(20) Mo(1) C(19) C(24) 124.48(18) no
C(19) Mo(1) C(21) C(20) -36.03(7) no
C(19) Mo(1) C(21) C(22) 79.16(8) no
C(19) Mo(1) C(21) C(26) -157.95(16) no
C(21) Mo(1) C(19) C(20) 36.28(7) no
C(21) Mo(1) C(19) C(23) -79.62(8) no
C(21) Mo(1) C(19) C(24) 160.76(15) no
C(19) Mo(1) C(22) C(21) -78.42(8) no
C(19) Mo(1) C(22) C(23) 37.22(7) no
C(19) Mo(1) C(22) C(27) 156.94(17) no
C(22) Mo(1) C(19) C(20) 78.50(8) no
C(22) Mo(1) C(19) C(23) -37.40(7) no
C(22) Mo(1) C(19) C(24) -157.02(15) no
C(19) Mo(1) C(23) C(19) -0.00(8) no
C(19) Mo(1) C(23) C(22) -116.41(13) no
C(19) Mo(1) C(23) C(28) 122.79(18) no
C(23) Mo(1) C(19) C(20) 115.90(13) no
C(23) Mo(1) C(19) C(23) 0.00(8) no
C(23) Mo(1) C(19) C(24) -119.62(17) no
C(20) Mo(1) C(21) C(20) 0.00(7) no
C(20) Mo(1) C(21) C(22) 115.19(12) no
C(20) Mo(1) C(21) C(26) -121.93(18) no
C(21) Mo(1) C(20) C(19) -118.21(12) no
C(21) Mo(1) C(20) C(21) 0.00(7) no
C(21) Mo(1) C(20) C(25) 118.35(18) no
C(20) Mo(1) C(22) C(21) -37.49(6) no
C(20) Mo(1) C(22) C(23) 78.14(8) no
C(20) Mo(1) C(22) C(27) -162.13(17) no
C(22) Mo(1) C(20) C(19) -79.76(8) no
C(22) Mo(1) C(20) C(21) 38.45(7) no
C(22) Mo(1) C(20) C(25) 156.79(16) no
C(20) Mo(1) C(23) C(19) 37.14(7) no
C(20) Mo(1) C(23) C(22) -79.27(8) no
C(20) Mo(1) C(23) C(28) 159.93(16) no
C(23) Mo(1) C(20) C(19) -37.76(7) no
C(23) Mo(1) C(20) C(21) 80.44(8) no
C(23) Mo(1) C(20) C(25) -161.21(16) no
C(21) Mo(1) C(22) C(21) 0.00(7) no
C(21) Mo(1) C(22) C(23) 115.64(12) no
C(21) Mo(1) C(22) C(27) -124.64(19) no
C(22) Mo(1) C(21) C(20) -115.19(12) no
C(22) Mo(1) C(21) C(22) 0.00(7) no
C(22) Mo(1) C(21) C(26) 122.89(17) no
C(21) Mo(1) C(23) C(19) 78.39(8) no
C(21) Mo(1) C(23) C(22) -38.01(7) no
C(21) Mo(1) C(23) C(28) -158.82(15) no
C(23) Mo(1) C(21) C(20) -77.57(8) no
C(23) Mo(1) C(21) C(22) 37.62(7) no
C(23) Mo(1) C(21) C(26) 160.51(15) no
C(22) Mo(1) C(23) C(19) 116.41(13) no
C(22) Mo(1) C(23) C(22) -0.00(8) no
C(22) Mo(1) C(23) C(28) -120.80(18) no
C(23) Mo(1) C(22) C(21) -115.64(13) no
C(23) Mo(1) C(22) C(23) -0.00(8) no
C(23) Mo(1) C(22) C(27) 119.7(2) no
Mo(1) Zr(1) Cl(1) Mo(1) -0.0 no
Mo(1) Zr(1) C(1) P(1) 7.73(6) no
Mo(1) Zr(1) C(1) C(2) 130.80(7) no
Mo(1) Zr(1) C(1) C(5) -115.82(7) no
Mo(1) Zr(1) C(2) C(1) -45.87(7) no
Mo(1) Zr(1) C(2) C(3) -160.89(7) no
Mo(1) Zr(1) C(3) C(2) 23.46(10) no
Mo(1) Zr(1) C(3) C(4) -91.51(8) no
Mo(1) Zr(1) C(4) C(3) 109.19(7) no
Mo(1) Zr(1) C(4) C(5) -7.53(9) no
Mo(1) Zr(1) C(5) C(1) 58.47(6) no
Mo(1) Zr(1) C(5) C(4) 173.46(7) no
Mo(1) Zr(1) C(10) P(2) -18.52(6) no
Mo(1) Zr(1) C(10) C(11) -144.85(8) no
Mo(1) Zr(1) C(10) C(14) 101.99(7) no
Mo(1) Zr(1) C(11) C(10) 33.28(8) no
Mo(1) Zr(1) C(11) C(12) 148.89(6) no
Mo(1) Zr(1) C(12) C(11) -38.97(10) no
Mo(1) Zr(1) C(12) C(13) 75.59(9) no
Mo(1) Zr(1) C(13) C(12) -121.43(7) no
Mo(1) Zr(1) C(13) C(14) -4.23(10) no
Mo(1) Zr(1) C(14) C(10) -69.38(7) no
Mo(1) Zr(1) C(14) C(13) 176.04(8) no
Mo(1) Zr(1) C(29) C(30) -175.71(9) no
Cl(1) Zr(1) C(1) P(1) 49.80(8) no
Cl(1) Zr(1) C(1) C(2) 172.88(6) no
Cl(1) Zr(1) C(1) C(5) -73.75(7) no
C(1) Zr(1) Cl(1) Mo(1) -61.66(4) no
Cl(1) Zr(1) C(2) C(1) -8.66(10) no
Cl(1) Zr(1) C(2) C(3) -123.67(6) no
C(2) Zr(1) Cl(1) Mo(1) -56.91(6) no
Cl(1) Zr(1) C(3) C(2) 83.82(9) no
Cl(1) Zr(1) C(3) C(4) -31.15(12) no
C(3) Zr(1) Cl(1) Mo(1) -97.99(7) no
Cl(1) Zr(1) C(4) C(3) 158.05(6) no
Cl(1) Zr(1) C(4) C(5) 41.32(8) no
C(4) Zr(1) Cl(1) Mo(1) -114.75(5) no
Cl(1) Zr(1) C(5) C(1) 104.47(7) no
Cl(1) Zr(1) C(5) C(4) -140.54(8) no
C(5) Zr(1) Cl(1) Mo(1) -93.76(5) no
Cl(1) Zr(1) C(10) P(2) -54.87(8) no
Cl(1) Zr(1) C(10) C(11) 178.80(6) no
Cl(1) Zr(1) C(10) C(14) 65.64(7) no
C(10) Zr(1) Cl(1) Mo(1) 50.93(5) no
Cl(1) Zr(1) C(11) C(10) -1.60(11) no
Cl(1) Zr(1) C(11) C(12) 114.00(7) no
C(11) Zr(1) Cl(1) Mo(1) 51.81(7) no
Cl(1) Zr(1) C(12) C(11) -100.06(9) no
Cl(1) Zr(1) C(12) C(13) 14.50(12) no
C(12) Zr(1) Cl(1) Mo(1) 98.73(7) no
Cl(1) Zr(1) C(13) C(12) -169.80(7) no
Cl(1) Zr(1) C(13) C(14) -52.60(9) no
C(13) Zr(1) Cl(1) Mo(1) 106.69(5) no
Cl(1) Zr(1) C(14) C(10) -115.63(7) no
Cl(1) Zr(1) C(14) C(13) 129.79(8) no
C(14) Zr(1) Cl(1) Mo(1) 81.46(5) no
Cl(1) Zr(1) C(29) C(30) -179.07(13) no
C(29) Zr(1) Cl(1) Mo(1) 176.14(6) no
C(1) Zr(1) C(2) C(1) 0.00(7) no
C(1) Zr(1) C(2) C(3) -115.01(13) no
C(2) Zr(1) C(1) P(1) -123.08(14) no
C(2) Zr(1) C(1) C(2) -0.00(8) no
C(2) Zr(1) C(1) C(5) 113.38(13) no
C(1) Zr(1) C(3) C(2) 37.52(7) no
C(1) Zr(1) C(3) C(4) -77.45(9) no
C(3) Zr(1) C(1) P(1) -160.11(11) no
C(3) Zr(1) C(1) C(2) -37.03(7) no
C(3) Zr(1) C(1) C(5) 76.34(8) no
C(1) Zr(1) C(4) C(3) 79.09(9) no
C(1) Zr(1) C(4) C(5) -37.63(7) no
C(4) Zr(1) C(1) P(1) 160.31(12) no
C(4) Zr(1) C(1) C(2) -76.62(8) no
C(4) Zr(1) C(1) C(5) 36.76(7) no
C(1) Zr(1) C(5) C(1) -0.00(8) no
C(1) Zr(1) C(5) C(4) 114.99(13) no
C(5) Zr(1) C(1) P(1) 123.55(14) no
C(5) Zr(1) C(1) C(2) -113.38(13) no
C(5) Zr(1) C(1) C(5) -0.00(8) no
C(1) Zr(1) C(10) P(2) 40.64(10) no
C(1) Zr(1) C(10) C(11) -85.69(8) no
C(1) Zr(1) C(10) C(14) 161.15(7) no
C(10) Zr(1) C(1) P(1) -51.18(10) no
C(10) Zr(1) C(1) C(2) 71.90(8) no
C(10) Zr(1) C(1) C(5) -174.73(7) no
C(1) Zr(1) C(11) C(10) 105.86(8) no
C(1) Zr(1) C(11) C(12) -138.53(7) no
C(11) Zr(1) C(1) P(1) -85.67(9) no
C(11) Zr(1) C(1) C(2) 37.41(8) no
C(11) Zr(1) C(1) C(5) 150.79(7) no
C(1) Zr(1) C(12) C(11) 54.53(11) no
C(1) Zr(1) C(12) C(13) 169.09(7) no
C(12) Zr(1) C(1) P(1) -113.18(9) no
C(12) Zr(1) C(1) C(2) 9.90(11) no
C(12) Zr(1) C(1) C(5) 123.27(8) no
C(1) Zr(1) C(13) C(12) -25.0(3) no
C(1) Zr(1) C(13) C(14) 92.19(18) no
C(13) Zr(1) C(1) P(1) -96.43(18) no
C(13) Zr(1) C(1) C(2) 26.6(2) no
C(13) Zr(1) C(1) C(5) 140.02(15) no
C(1) Zr(1) C(14) C(10) -29.87(14) no
C(1) Zr(1) C(14) C(13) -144.45(8) no
C(14) Zr(1) C(1) P(1) -33.81(15) no
C(14) Zr(1) C(1) C(2) 89.26(11) no
C(14) Zr(1) C(1) C(5) -157.36(8) no
C(1) Zr(1) C(29) C(30) 96.57(13) no
C(29) Zr(1) C(1) P(1) 126.89(8) no
C(29) Zr(1) C(1) C(2) -110.04(8) no
C(29) Zr(1) C(1) C(5) 3.34(10) no
C(2) Zr(1) C(3) C(2) -0.00(8) no
C(2) Zr(1) C(3) C(4) -114.97(14) no
C(3) Zr(1) C(2) C(1) 115.01(14) no
C(3) Zr(1) C(2) C(3) -0.00(8) no
C(2) Zr(1) C(4) C(3) 37.62(7) no
C(2) Zr(1) C(4) C(5) -79.11(9) no
C(4) Zr(1) C(2) C(1) 78.43(9) no
C(4) Zr(1) C(2) C(3) -36.58(7) no
C(2) Zr(1) C(5) C(1) -38.27(7) no
C(2) Zr(1) C(5) C(4) 76.72(9) no
C(5) Zr(1) C(2) C(1) 38.11(7) no
C(5) Zr(1) C(2) C(3) -76.91(8) no
C(2) Zr(1) C(10) P(2) 72.62(8) no
C(2) Zr(1) C(10) C(11) -53.71(8) no
C(2) Zr(1) C(10) C(14) -166.87(7) no
C(10) Zr(1) C(2) C(1) -116.87(8) no
C(10) Zr(1) C(2) C(3) 128.11(8) no
C(2) Zr(1) C(11) C(10) 125.78(9) no
C(2) Zr(1) C(11) C(12) -118.61(8) no
C(11) Zr(1) C(2) C(1) -143.50(9) no
C(11) Zr(1) C(2) C(3) 101.49(8) no
C(2) Zr(1) C(12) C(11) 59.99(9) no
C(2) Zr(1) C(12) C(13) 174.54(8) no
C(12) Zr(1) C(2) C(1) -172.24(8) no
C(12) Zr(1) C(2) C(3) 72.74(8) no
C(2) Zr(1) C(13) C(12) -6.86(12) no
C(2) Zr(1) C(13) C(14) 110.34(9) no
C(13) Zr(1) C(2) C(1) -168.58(7) no
C(13) Zr(1) C(2) C(3) 76.41(10) no
C(2) Zr(1) C(14) C(10) 17.44(12) no
C(2) Zr(1) C(14) C(13) -97.14(10) no
C(14) Zr(1) C(2) C(1) -126.57(8) no
C(14) Zr(1) C(2) C(3) 118.41(9) no
C(2) Zr(1) C(29) C(30) 56.29(15) no
C(29) Zr(1) C(2) C(1) 93.35(9) no
C(29) Zr(1) C(2) C(3) -21.66(11) no
C(3) Zr(1) C(4) C(3) 0.00(9) no
C(3) Zr(1) C(4) C(5) -116.72(14) no
C(4) Zr(1) C(3) C(2) 114.97(15) no
C(4) Zr(1) C(3) C(4) 0.00(9) no
C(3) Zr(1) C(5) C(1) -79.13(9) no
C(3) Zr(1) C(5) C(4) 35.86(7) no
C(5) Zr(1) C(3) C(2) 78.64(9) no
C(5) Zr(1) C(3) C(4) -36.33(7) no
C(3) Zr(1) C(10) P(2) 101.49(9) no
C(3) Zr(1) C(10) C(11) -24.84(10) no
C(3) Zr(1) C(10) C(14) -138.01(7) no
C(10) Zr(1) C(3) C(2) -61.18(10) no
C(10) Zr(1) C(3) C(4) -176.15(7) no
C(3) Zr(1) C(11) C(10) 158.08(9) no
C(3) Zr(1) C(11) C(12) -86.32(8) no
C(11) Zr(1) C(3) C(2) -74.46(8) no
C(11) Zr(1) C(3) C(4) 170.58(9) no
C(3) Zr(1) C(12) C(11) 91.43(9) no
C(3) Zr(1) C(12) C(13) -154.02(9) no
C(12) Zr(1) C(3) C(2) -107.54(9) no
C(12) Zr(1) C(3) C(4) 137.50(9) no
C(3) Zr(1) C(13) C(12) 28.61(11) no
C(3) Zr(1) C(13) C(14) 145.81(8) no
C(13) Zr(1) C(3) C(2) -122.37(8) no
C(13) Zr(1) C(3) C(4) 122.67(8) no
C(3) Zr(1) C(14) C(10) 63.80(12) no
C(3) Zr(1) C(14) C(13) -50.78(13) no
C(14) Zr(1) C(3) C(2) -95.37(11) no
C(14) Zr(1) C(3) C(4) 149.67(8) no
C(3) Zr(1) C(29) C(30) 44.64(13) no
C(29) Zr(1) C(3) C(2) 162.74(8) no
C(29) Zr(1) C(3) C(4) 47.77(9) no
C(4) Zr(1) C(5) C(1) -114.99(14) no
C(4) Zr(1) C(5) C(4) -0.00(8) no
C(5) Zr(1) C(4) C(3) 116.72(14) no
C(5) Zr(1) C(4) C(5) -0.00(8) no
C(4) Zr(1) C(10) P(2) 97.45(13) no
C(4) Zr(1) C(10) C(11) -28.87(16) no
C(4) Zr(1) C(10) C(14) -142.04(10) no
C(10) Zr(1) C(4) C(3) 6.74(17) no
C(10) Zr(1) C(4) C(5) -109.99(12) no
C(4) Zr(1) C(11) C(10) 163.77(7) no
C(4) Zr(1) C(11) C(12) -80.63(9) no
C(11) Zr(1) C(4) C(3) -10.73(11) no
C(11) Zr(1) C(4) C(5) -127.46(8) no
C(4) Zr(1) C(12) C(11) 113.73(8) no
C(4) Zr(1) C(12) C(13) -131.71(8) no
C(12) Zr(1) C(4) C(3) -45.38(10) no
C(12) Zr(1) C(4) C(5) -162.10(8) no
C(4) Zr(1) C(13) C(12) 62.96(12) no
C(4) Zr(1) C(13) C(14) -179.84(7) no
C(13) Zr(1) C(4) C(3) -75.47(11) no
C(13) Zr(1) C(4) C(5) 167.80(7) no
C(4) Zr(1) C(14) C(10) 114.94(17) no
C(4) Zr(1) C(14) C(13) 0.4(3) no
C(14) Zr(1) C(4) C(3) -75.7(2) no
C(14) Zr(1) C(4) C(5) 167.56(14) no
C(4) Zr(1) C(29) C(30) 68.79(13) no
C(29) Zr(1) C(4) C(3) -130.02(9) no
C(29) Zr(1) C(4) C(5) 113.25(9) no
C(5) Zr(1) C(10) P(2) 35.59(14) no
C(5) Zr(1) C(10) C(11) -90.74(12) no
C(5) Zr(1) C(10) C(14) 156.10(8) no
C(10) Zr(1) C(5) C(1) 8.55(14) no
C(10) Zr(1) C(5) C(4) 123.54(10) no
C(5) Zr(1) C(11) C(10) 127.60(8) no
C(5) Zr(1) C(11) C(12) -116.80(9) no
C(11) Zr(1) C(5) C(1) -40.45(11) no
C(11) Zr(1) C(5) C(4) 74.54(11) no
C(5) Zr(1) C(12) C(11) 99.09(11) no
C(5) Zr(1) C(12) C(13) -146.35(8) no
C(12) Zr(1) C(5) C(1) -88.57(11) no
C(12) Zr(1) C(5) C(4) 26.42(14) no
C(5) Zr(1) C(13) C(12) 81.0(2) no
C(5) Zr(1) C(13) C(14) -161.79(13) no
C(13) Zr(1) C(5) C(1) -142.18(15) no
C(13) Zr(1) C(5) C(4) -27.2(3) no
C(5) Zr(1) C(29) C(30) 98.40(13) no
C(29) Zr(1) C(5) C(1) -177.16(8) no
C(29) Zr(1) C(5) C(4) -62.17(8) no
C(10) Zr(1) C(11) C(10) 0.00(8) no
C(10) Zr(1) C(11) C(12) 115.61(14) no
C(11) Zr(1) C(10) P(2) 126.33(14) no
C(11) Zr(1) C(10) C(11) -0.00(8) no
C(11) Zr(1) C(10) C(14) -113.16(14) no
C(10) Zr(1) C(12) C(11) -36.94(7) no
C(10) Zr(1) C(12) C(13) 77.61(9) no
C(12) Zr(1) C(10) P(2) 163.22(11) no
C(12) Zr(1) C(10) C(11) 36.89(8) no
C(12) Zr(1) C(10) C(14) -76.27(9) no
C(10) Zr(1) C(13) C(12) -78.90(10) no
C(10) Zr(1) C(13) C(14) 38.30(8) no
C(13) Zr(1) C(10) P(2) -157.11(11) no
C(13) Zr(1) C(10) C(11) 76.56(9) no
C(13) Zr(1) C(10) C(14) -36.60(7) no
C(10) Zr(1) C(14) C(10) -0.00(8) no
C(10) Zr(1) C(14) C(13) -114.58(14) no
C(14) Zr(1) C(10) P(2) -120.51(14) no
C(14) Zr(1) C(10) C(11) 113.16(14) no
C(14) Zr(1) C(10) C(14) -0.00(8) no
C(10) Zr(1) C(29) C(30) -85.65(14) no
C(29) Zr(1) C(10) P(2) -137.32(8) no
C(29) Zr(1) C(10) C(11) 96.35(9) no
C(29) Zr(1) C(10) C(14) -16.81(11) no
C(11) Zr(1) C(12) C(11) 0.00(8) no
C(11) Zr(1) C(12) C(13) 114.55(14) no
C(12) Zr(1) C(11) C(10) -115.61(14) no
C(12) Zr(1) C(11) C(12) -0.00(9) no
C(11) Zr(1) C(13) C(12) -37.84(8) no
C(11) Zr(1) C(13) C(14) 79.36(10) no
C(13) Zr(1) C(11) C(10) -78.77(9) no
C(13) Zr(1) C(11) C(12) 36.83(8) no
C(11) Zr(1) C(14) C(10) 37.93(7) no
C(11) Zr(1) C(14) C(13) -76.65(9) no
C(14) Zr(1) C(11) C(10) -38.73(8) no
C(14) Zr(1) C(11) C(12) 76.88(9) no
C(11) Zr(1) C(29) C(30) -45.38(16) no
C(29) Zr(1) C(11) C(10) -107.16(9) no
C(29) Zr(1) C(11) C(12) 8.45(11) no
C(12) Zr(1) C(13) C(12) -0.00(9) no
C(12) Zr(1) C(13) C(14) 117.20(16) no
C(13) Zr(1) C(12) C(11) -114.55(15) no
C(13) Zr(1) C(12) C(13) -0.00(9) no
C(12) Zr(1) C(14) C(10) 78.83(9) no
C(12) Zr(1) C(14) C(13) -35.75(8) no
C(14) Zr(1) C(12) C(11) -78.67(9) no
C(14) Zr(1) C(12) C(13) 35.89(8) no
C(12) Zr(1) C(29) C(30) -40.79(13) no
C(29) Zr(1) C(12) C(11) -172.92(9) no
C(29) Zr(1) C(12) C(13) -58.36(9) no
C(13) Zr(1) C(14) C(10) 114.58(15) no
C(13) Zr(1) C(14) C(13) 0.00(9) no
C(14) Zr(1) C(13) C(12) -117.20(16) no
C(14) Zr(1) C(13) C(14) -0.00(9) no
C(13) Zr(1) C(29) C(30) -68.96(13) no
C(29) Zr(1) C(13) C(12) 117.62(10) no
C(29) Zr(1) C(13) C(14) -125.18(10) no
C(14) Zr(1) C(29) C(30) -94.92(13) no
C(29) Zr(1) C(14) C(10) 166.48(8) no
C(29) Zr(1) C(14) C(13) 51.90(9) no
Mo(1) P(1) C(1) Zr(1) -10.77(8) no
Mo(1) P(1) C(1) C(2) -91.23(13) no
Mo(1) P(1) C(1) C(5) 71.55(13) no
Mo(1) P(1) C(6) C(7) -171.36(8) no
Mo(1) P(1) C(8) C(9) -70.58(13) no
C(1) P(1) C(6) C(7) -54.77(12) no
C(6) P(1) C(1) Zr(1) -131.53(8) no
C(6) P(1) C(1) C(2) 148.00(13) no
C(6) P(1) C(1) C(5) -49.21(14) no
C(1) P(1) C(8) C(9) 165.89(11) no
C(8) P(1) C(1) Zr(1) 125.90(8) no
C(8) P(1) C(1) C(2) 45.43(15) no
C(8) P(1) C(1) C(5) -151.78(13) no
C(6) P(1) C(8) C(9) 64.43(12) no
C(8) P(1) C(6) C(7) 45.91(13) no
Mo(1) P(2) C(10) Zr(1) 26.43(8) no
Mo(1) P(2) C(10) C(11) 106.49(13) no
Mo(1) P(2) C(10) C(14) -53.10(13) no
Mo(1) P(2) C(15) C(16) 176.84(8) no
Mo(1) P(2) C(17) C(18) 66.60(12) no
C(10) P(2) C(15) C(16) 57.64(13) no
C(15) P(2) C(10) Zr(1) 152.72(8) no
C(15) P(2) C(10) C(11) -127.22(14) no
C(15) P(2) C(10) C(14) 73.20(13) no
C(10) P(2) C(17) C(18) -171.62(10) no
C(17) P(2) C(10) Zr(1) -105.57(8) no
C(17) P(2) C(10) C(11) -25.51(15) no
C(17) P(2) C(10) C(14) 174.90(12) no
C(15) P(2) C(17) C(18) -69.28(12) no
C(17) P(2) C(15) C(16) -44.40(13) no
Zr(1) C(1) C(2) Zr(1) -0.0 no
Zr(1) C(1) C(2) C(3) 68.14(11) no
Zr(1) C(1) C(5) Zr(1) 0.0 no
Zr(1) C(1) C(5) C(4) -67.59(10) no
P(1) C(1) C(2) Zr(1) 98.91(13) no
P(1) C(1) C(2) C(3) 167.05(11) no
P(1) C(1) C(5) Zr(1) -99.86(13) no
P(1) C(1) C(5) C(4) -167.46(11) no
C(2) C(1) C(5) Zr(1) 65.68(12) no
C(2) C(1) C(5) C(4) -1.91(18) no
C(5) C(1) C(2) Zr(1) -66.67(12) no
C(5) C(1) C(2) C(3) 1.46(18) no
Zr(1) C(2) C(3) Zr(1) 0.0 no
Zr(1) C(2) C(3) C(4) 66.79(11) no
C(1) C(2) C(3) Zr(1) -67.25(13) no
C(1) C(2) C(3) C(4) -0.5(2) no
Zr(1) C(3) C(4) Zr(1) 0.0 no
Zr(1) C(3) C(4) C(5) 63.73(10) no
C(2) C(3) C(4) Zr(1) -64.48(13) no
C(2) C(3) C(4) C(5) -0.74(19) no
Zr(1) C(4) C(5) Zr(1) -0.0 no
Zr(1) C(4) C(5) C(1) 65.94(10) no
C(3) C(4) C(5) Zr(1) -64.27(13) no
C(3) C(4) C(5) C(1) 1.67(19) no
Zr(1) C(10) C(11) Zr(1) -0.0 no
Zr(1) C(10) C(11) C(12) -67.09(11) no
Zr(1) C(10) C(14) Zr(1) 0.0 no
Zr(1) C(10) C(14) C(13) 68.41(11) no
P(2) C(10) C(11) Zr(1) -95.19(14) no
P(2) C(10) C(11) C(12) -162.28(12) no
P(2) C(10) C(14) Zr(1) 96.51(12) no
P(2) C(10) C(14) C(13) 164.92(11) no
C(11) C(10) C(14) Zr(1) -66.90(12) no
C(11) C(10) C(14) C(13) 1.51(19) no
C(14) C(10) C(11) Zr(1) 66.99(12) no
C(14) C(10) C(11) C(12) -0.09(19) no
Zr(1) C(11) C(12) Zr(1) -0.0 no
Zr(1) C(11) C(12) C(13) -67.33(11) no
C(10) C(11) C(12) Zr(1) 65.98(13) no
C(10) C(11) C(12) C(13) -1.3(2) no
Zr(1) C(12) C(13) Zr(1) 0.0 no
Zr(1) C(12) C(13) C(14) -62.88(12) no
C(11) C(12) C(13) Zr(1) 65.17(13) no
C(11) C(12) C(13) C(14) 2.3(2) no
Zr(1) C(13) C(14) Zr(1) -0.0 no
Zr(1) C(13) C(14) C(10) -65.95(11) no
C(12) C(13) C(14) Zr(1) 63.58(14) no
C(12) C(13) C(14) C(10) -2.4(2) no
Mo(1) C(19) C(20) Mo(1) -0.0 no
Mo(1) C(19) C(20) C(21) -61.35(9) no
Mo(1) C(19) C(20) C(25) 131.27(15) no
Mo(1) C(19) C(23) Mo(1) 0.0 no
Mo(1) C(19) C(23) C(22) 64.81(10) no
Mo(1) C(19) C(23) C(28) -124.17(16) no
C(20) C(19) C(23) Mo(1) -64.67(12) no
C(20) C(19) C(23) C(22) 0.14(18) no
C(20) C(19) C(23) C(28) 171.16(14) no
C(23) C(19) C(20) Mo(1) 62.72(12) no
C(23) C(19) C(20) C(21) 1.37(17) no
C(23) C(19) C(20) C(25) -166.00(14) no
C(24) C(19) C(20) Mo(1) -122.56(17) no
C(24) C(19) C(20) C(21) 176.09(14) no
C(24) C(19) C(20) C(25) 8.7(3) no
C(24) C(19) C(23) Mo(1) 120.45(16) no
C(24) C(19) C(23) C(22) -174.74(14) no
C(24) C(19) C(23) C(28) -3.7(3) no
Mo(1) C(20) C(21) Mo(1) -0.0 no
Mo(1) C(20) C(21) C(22) -64.30(9) no
Mo(1) C(20) C(21) C(26) 130.39(14) no
C(19) C(20) C(21) Mo(1) 61.96(12) no
C(19) C(20) C(21) C(22) -2.34(17) no
C(19) C(20) C(21) C(26) -167.65(13) no
C(25) C(20) C(21) Mo(1) -130.20(16) no
C(25) C(20) C(21) C(22) 165.51(14) no
C(25) C(20) C(21) C(26) 0.2(3) no
Mo(1) C(21) C(22) Mo(1) -0.0 no
Mo(1) C(21) C(22) C(23) -63.60(9) no
Mo(1) C(21) C(22) C(27) 133.27(14) no
C(20) C(21) C(22) Mo(1) 65.99(11) no
C(20) C(21) C(22) C(23) 2.39(17) no
C(20) C(21) C(22) C(27) -160.74(13) no
C(26) C(21) C(22) Mo(1) -129.14(17) no
C(26) C(21) C(22) C(23) 167.27(14) no
C(26) C(21) C(22) C(27) 4.1(3) no
Mo(1) C(22) C(23) Mo(1) -0.0 no
Mo(1) C(22) C(23) C(19) -65.66(10) no
Mo(1) C(22) C(23) C(28) 123.23(15) no
C(21) C(22) C(23) Mo(1) 64.09(12) no
C(21) C(22) C(23) C(19) -1.57(18) no
C(21) C(22) C(23) C(28) -172.69(14) no
C(27) C(22) C(23) Mo(1) -132.16(16) no
C(27) C(22) C(23) C(19) 162.18(14) no
C(27) C(22) C(23) C(28) -8.9(3) no
Zr(1) C(29) C(30) C(31) 176.38(10) no
C(29) C(30) C(31) C(32) 173.86(13) no
